data_4131485
loop_
_publ_author_name
'Rizzuto, Felix J.'
'Wood, Daniel M.'
'Ronson, Tanya K.'
'Nitschke, Jonathan R.'

_publ_section_title
;
 Tuning the Redox Properties of Fullerene Clusters within a Metal-Organic
 Capsule.
;
_journal_issue 32
_journal_name_full 'Journal of the American Chemical Society'
_journal_page_first 11008
_journal_page_last 11011
_journal_paper_doi 10.1021/jacs.7b05788
_journal_volume 139
_journal_year 2017
_chemical_formula_moiety 'C336 H312 Fe4 N48 Ni6, C60, 8(B F4), 6.5(C7 H5 N O2)'
_chemical_formula_sum 'C435 H344.5 B8 F32 Fe4 N54.5 Ni6 O13'
_chemical_formula_weight 7813.27
_space_group_crystal_system trigonal
_space_group_IT_number 167
_space_group_name_Hall '-R 3 2"c'
_space_group_name_H-M_alt 'R -3 c :H'
_atom_sites_solution_hydrogens geom
_audit_creation_method SHELXL-2014/7
_cell_angle_alpha 90
_cell_angle_beta 90
_cell_angle_gamma 120
_cell_formula_units_Z 12
_cell_length_a 38.8188(8)
_cell_length_b 38.8188(8)
_cell_length_c 111.372(3)
_cell_measurement_reflns_used 45351
_cell_measurement_temperature 100(2)
_cell_measurement_theta_max 16.6330
_cell_measurement_theta_min 1.4650
_cell_volume 145342(6)
_computing_cell_refinement 'CrysAlisPro 1.171.38.41 (Rigaku OD, 2015)'
_computing_data_collection 'GDA 8.44; generic data acquisition software'
_computing_data_reduction 'CrysAlisPro 1.171.38.41 (Rigaku OD, 2015)'
_computing_structure_refinement 'SHELXL-2014/7 (Sheldrick, 2014)'
_computing_structure_solution 'SHELXT (Sheldrick, 2014)'
_diffrn_ambient_temperature 100(2)
_diffrn_detector 'Photon counting pixel array'
_diffrn_detector_area_resol_mean 0
_diffrn_detector_type 'Dectris Pilatus 2M'
_diffrn_measured_fraction_theta_full 0.998
_diffrn_measured_fraction_theta_max 0.998
_diffrn_measurement_device 'Fixed \c 3-circle diffractometer'
_diffrn_measurement_device_type 'Fluid Film Devices'
_diffrn_measurement_method '\f rotation with 0.2 degree frames'
_diffrn_measurement_specimen_support 'MiTeGen MicroMount'
_diffrn_radiation_monochromator 'Silicon 111'
_diffrn_radiation_source 'Diamond Light Source Beamline I19'
_diffrn_radiation_type Synchrotron
_diffrn_radiation_wavelength 0.6889
_diffrn_reflns_av_R_equivalents 0.0856
_diffrn_reflns_av_unetI/netI 0.0240
_diffrn_reflns_Laue_measured_fraction_full 0.998
_diffrn_reflns_Laue_measured_fraction_max 0.998
_diffrn_reflns_limit_h_max 32
_diffrn_reflns_limit_h_min -32
_diffrn_reflns_limit_k_max 32
_diffrn_reflns_limit_k_min -32
_diffrn_reflns_limit_l_max 92
_diffrn_reflns_limit_l_min -92
_diffrn_reflns_number 316681
_diffrn_reflns_point_group_measured_fraction_full 0.998
_diffrn_reflns_point_group_measured_fraction_max 0.998
_diffrn_reflns_theta_full 16.681
_diffrn_reflns_theta_max 16.681
_diffrn_reflns_theta_min 1.471
_exptl_absorpt_coefficient_mu 0.377
_exptl_absorpt_correction_T_max 0.7441
_exptl_absorpt_correction_T_min 0.5653
_exptl_absorpt_correction_type multi-scan
_exptl_absorpt_process_details SADABS
_exptl_crystal_colour 'dark brown'
_exptl_crystal_density_diffrn 1.071
_exptl_crystal_description block
_exptl_crystal_F_000 48480
_exptl_crystal_size_max 0.015
_exptl_crystal_size_mid 0.010
_exptl_crystal_size_min 0.010
_refine_diff_density_max 0.658
_refine_diff_density_min -0.397
_refine_diff_density_rms 0.094
_refine_ls_extinction_method none
_refine_ls_goodness_of_fit_ref 1.148
_refine_ls_hydrogen_treatment constr
_refine_ls_matrix_type full
_refine_ls_number_parameters 1302
_refine_ls_number_reflns 9789
_refine_ls_number_restraints 2795
_refine_ls_restrained_S_all 1.094
_refine_ls_R_factor_all 0.1546
_refine_ls_R_factor_gt 0.1424
_refine_ls_shift/su_max 0.001
_refine_ls_shift/su_mean 0.000
_refine_ls_structure_factor_coef Fsqd
_refine_ls_weighting_details 'w=1/[\s^2^(Fo^2^)+(0.2000P)^2^+1500.0000P] where P=(Fo^2^+2Fc^2^)/3'
_refine_ls_weighting_scheme calc
_refine_ls_wR_factor_gt 0.3763
_refine_ls_wR_factor_ref 0.3879
_reflns_Friedel_coverage 0.000
_reflns_number_gt 8028
_reflns_number_total 9789
_reflns_threshold_expression 'I > 2\s(I)'
_cod_data_source_file ja7b05788_si_003.cif
_cod_data_source_block dwc60_sq
_cod_original_cell_volume 145342(7)
_cod_original_formula_sum 'C435 H344.50 B8 F32 Fe4 N54.50 Ni6 O13'
_cod_database_code 4131485
_shelx_shelxl_version_number 2014/7
_shelx_space_group_comment
;
The symmetry employed for this shelxl refinement is uniquely defined
by the following loop, which should always be used as a source of
symmetry information in preference to the above space-group names.
They are only intended as comments.
;
_shelx_estimated_absorpt_t_min 0.994
_shelx_estimated_absorpt_t_max 0.996

loop_
_space_group_symop_operation_xyz
'x, y, z'
'-y, x-y, z'
'-x+y, -x, z'
'y, x, -z+1/2'
'x-y, -y, -z+1/2'
'-x, -x+y, -z+1/2'
'x+2/3, y+1/3, z+1/3'
'-y+2/3, x-y+1/3, z+1/3'
'-x+y+2/3, -x+1/3, z+1/3'
'y+2/3, x+1/3, -z+5/6'
'x-y+2/3, -y+1/3, -z+5/6'
'-x+2/3, -x+y+1/3, -z+5/6'
'x+1/3, y+2/3, z+2/3'
'-y+1/3, x-y+2/3, z+2/3'
'-x+y+1/3, -x+2/3, z+2/3'
'y+1/3, x+2/3, -z+7/6'
'x-y+1/3, -y+2/3, -z+7/6'
'-x+1/3, -x+y+2/3, -z+7/6'
'-x, -y, -z'
'y, -x+y, -z'
'x-y, x, -z'
'-y, -x, z-1/2'
'-x+y, y, z-1/2'
'x, x-y, z-1/2'
'-x+2/3, -y+1/3, -z+1/3'
'y+2/3, -x+y+1/3, -z+1/3'
'x-y+2/3, x+1/3, -z+1/3'
'-y+2/3, -x+1/3, z-1/6'
'-x+y+2/3, y+1/3, z-1/6'
'x+2/3, x-y+1/3, z-1/6'
'-x+1/3, -y+2/3, -z+2/3'
'y+1/3, -x+y+2/3, -z+2/3'
'x-y+1/3, x+2/3, -z+2/3'
'-y+1/3, -x+2/3, z+1/6'
'-x+y+1/3, y+2/3, z+1/6'
'x+1/3, x-y+2/3, z+1/6'

loop_
_atom_site_label
_atom_site_type_symbol
_atom_site_fract_x
_atom_site_fract_y
_atom_site_fract_z
_atom_site_U_iso_or_equiv
_atom_site_adp_type
_atom_site_occupancy
_atom_site_site_symmetry_order
_atom_site_calc_flag
_atom_site_refinement_flags_posn
_atom_site_refinement_flags_adp
_atom_site_refinement_flags_occupancy
_atom_site_disorder_assembly
_atom_site_disorder_group
Fe1 Fe 0.79505(6) 0.11108(6) 0.51281(2) 0.1236(9) Uani 1 1 d . . . . .
Fe2 Fe 0.6667 0.3333 0.36506(4) 0.1421(15) Uani 1 3 d S T P . .
Ni1 Ni 0.75979(7) 0.19308(7) 0.42641(2) 0.1541(9) Uani 1 1 d . . . . .
Ni2 Ni 0.88453(7) 0.41369(6) 0.51898(2) 0.1647(10) Uani 1 1 d . . . . .
N1 N 0.8462(4) 0.1340(4) 0.52166(11) 0.140(4) Uani 1 1 d D U . . .
N2 N 0.8304(3) 0.1538(3) 0.50123(10) 0.126(3) Uani 1 1 d D U . . .
N3 N 0.6405(4) 0.2812(4) 0.37377(11) 0.149(4) Uani 1 1 d D U . . .
N4 N 0.6152(3) 0.3032(3) 0.35526(11) 0.136(4) Uani 1 1 d D U . . .
N5 N 0.8090(4) 0.2147(4) 0.43507(12) 0.178(5) Uani 1 1 d D U . . .
N6 N 0.7807(4) 0.2398(4) 0.41567(13) 0.185(5) Uani 1 1 d D U . . .
N7 N 0.7114(4) 0.1706(4) 0.41709(11) 0.146(4) Uani 1 1 d D U . . .
N8 N 0.7377(4) 0.1486(4) 0.43707(11) 0.161(4) Uani 1 1 d D U . . .
C1 C 0.8539(5) 0.1245(5) 0.53247(14) 0.154(5) Uani 1 1 d D U . . .
H1 H 0.8332 0.1017 0.5363 0.185 Uiso 1 1 calc R U . . .
C2 C 0.8893(5) 0.1451(6) 0.53828(16) 0.169(6) Uani 1 1 d D U . . .
H2 H 0.8925 0.1376 0.5461 0.202 Uiso 1 1 calc R U . . .
C3 C 0.9194(6) 0.1761(6) 0.53275(16) 0.180(6) Uani 1 1 d D U . . .
H3 H 0.9442 0.1909 0.5367 0.216 Uiso 1 1 calc R U . . .
C4 C 0.9147(5) 0.1870(6) 0.52106(15) 0.189(7) Uani 1 1 d D U . . .
H4 H 0.9361 0.2086 0.5170 0.227 Uiso 1 1 calc R U . . .
C5 C 0.8773(4) 0.1647(5) 0.51570(14) 0.149(5) Uani 1 1 d D U . . .
C6 C 0.8662(4) 0.1740(5) 0.50398(13) 0.143(5) Uani 1 1 d D U . . .
H6 H 0.8852 0.1940 0.4988 0.172 Uiso 1 1 calc R U . . .
C7 C 0.8196(4) 0.1597(4) 0.48891(13) 0.136(4) Uani 1 1 d D U . . .
C8 C 0.8028(4) 0.1834(4) 0.48712(13) 0.143(4) Uani 1 1 d D U . . .
H8 H 0.7986 0.1965 0.4937 0.172 Uiso 1 1 calc R U . . .
C9 C 0.7922(4) 0.1877(4) 0.47549(12) 0.143(4) Uani 1 1 d D U . . .
H9 H 0.7798 0.2031 0.4742 0.172 Uiso 1 1 calc R U . . .
C10 C 0.7995(5) 0.1699(5) 0.46583(13) 0.154(4) Uani 1 1 d D U . . .
C11 C 0.8171(5) 0.1469(5) 0.46776(14) 0.167(5) Uani 1 1 d D U . . .
H11 H 0.8220 0.1346 0.4611 0.201 Uiso 1 1 calc R U . . .
C12 C 0.8278(5) 0.1414(5) 0.47913(13) 0.159(5) Uani 1 1 d D U . . .
H12 H 0.8402 0.1259 0.4804 0.190 Uiso 1 1 calc R U . . .
C13 C 0.7880(5) 0.1756(5) 0.45334(13) 0.149(4) Uani 1 1 d D U . . .
C14 C 0.8168(5) 0.2058(5) 0.44626(14) 0.168(5) Uani 1 1 d D U . . .
C15 C 0.8580(5) 0.2301(6) 0.44940(15) 0.182(6) Uani 1 1 d D U . . .
C16 C 0.8763(5) 0.2544(7) 0.43958(17) 0.228(7) Uani 1 1 d D U . . .
C17 C 0.8458(5) 0.2450(6) 0.43071(16) 0.197(7) Uani 1 1 d D U . . .
C18 C 0.8505(6) 0.2668(7) 0.42011(18) 0.223(8) Uani 1 1 d D U . . .
H18 H 0.8768 0.2833 0.4172 0.268 Uiso 1 1 calc R U . . .
C19 C 0.8198(5) 0.2660(6) 0.41368(19) 0.219(7) Uani 1 1 d D U . . .
C20 C 0.8246(5) 0.2973(6) 0.4059(2) 0.245(8) Uani 1 1 d D U . . .
C21 C 0.7878(6) 0.2877(6) 0.40191(19) 0.221(8) Uani 1 1 d D U . . .
C22 C 0.7587(5) 0.2515(5) 0.40863(16) 0.183(6) Uani 1 1 d D U . . .
C23 C 0.7198(5) 0.2276(5) 0.40575(14) 0.159(4) Uani 1 1 d D U . . .
C24 C 0.6965(5) 0.1884(5) 0.40909(13) 0.148(4) Uani 1 1 d D U . . .
C25 C 0.6582(5) 0.1597(5) 0.40476(15) 0.168(5) Uani 1 1 d D U . . .
C26 C 0.6504(5) 0.1237(5) 0.40874(17) 0.197(6) Uani 1 1 d D U . . .
C27 C 0.6822(5) 0.1312(5) 0.41706(15) 0.169(5) Uani 1 1 d D U . . .
C28 C 0.6812(5) 0.1032(5) 0.42474(15) 0.179(6) Uani 1 1 d D U . . .
H28 H 0.6637 0.0760 0.4229 0.215 Uiso 1 1 calc R U . . .
C29 C 0.7045(5) 0.1125(5) 0.43518(15) 0.167(5) Uani 1 1 d D U . . .
C30 C 0.6968(5) 0.0871(5) 0.44547(16) 0.197(6) Uani 1 1 d D U . . .
C31 C 0.7231(6) 0.1090(5) 0.45399(14) 0.182(6) Uani 1 1 d D U . . .
C32 C 0.7502(5) 0.1461(5) 0.44879(13) 0.160(5) Uani 1 1 d D U . . .
C33 C 0.6995(5) 0.2426(5) 0.39752(13) 0.161(4) Uani 1 1 d D U . . .
C34 C 0.6809(5) 0.2633(5) 0.40155(14) 0.164(5) Uani 1 1 d D U . . .
H34 H 0.6821 0.2692 0.4099 0.197 Uiso 1 1 calc R U . . .
C35 C 0.6609(5) 0.2758(5) 0.39397(14) 0.161(5) Uani 1 1 d D U . . .
H35 H 0.6471 0.2883 0.3971 0.193 Uiso 1 1 calc R U . . .
C36 C 0.6615(5) 0.2698(5) 0.38192(15) 0.149(4) Uani 1 1 d D U . . .
C37 C 0.6809(5) 0.2498(5) 0.37717(14) 0.161(5) Uani 1 1 d D U . . .
H37 H 0.6809 0.2454 0.3688 0.193 Uiso 1 1 calc R U . . .
C38 C 0.6998(5) 0.2370(5) 0.38512(13) 0.167(5) Uani 1 1 d D U . . .
H38 H 0.7133 0.2241 0.3821 0.200 Uiso 1 1 calc R U . . .
C39 C 0.6075(4) 0.2542(5) 0.36910(14) 0.148(5) Uani 1 1 d D U . . .
H39 H 0.5946 0.2275 0.3719 0.178 Uiso 1 1 calc R U . . .
C40 C 0.5906(4) 0.2662(4) 0.35940(13) 0.138(4) Uani 1 1 d D U . . .
C41 C 0.5530(4) 0.2407(5) 0.35483(15) 0.158(5) Uani 1 1 d D U . . .
H41 H 0.5362 0.2150 0.3581 0.189 Uiso 1 1 calc R U . . .
C42 C 0.5413(4) 0.2551(5) 0.34517(15) 0.159(5) Uani 1 1 d D U . . .
H42 H 0.5164 0.2387 0.3414 0.191 Uiso 1 1 calc R U . . .
C43 C 0.5653(4) 0.2926(4) 0.34113(14) 0.147(5) Uani 1 1 d D U . . .
H43 H 0.5562 0.3033 0.3350 0.176 Uiso 1 1 calc R U . . .
C44 C 0.6033(4) 0.3155(4) 0.34589(13) 0.138(4) Uani 1 1 d D U . . .
H44 H 0.6211 0.3404 0.3423 0.166 Uiso 1 1 calc R U . . .
C45 C 0.8827(5) 0.2354(6) 0.46077(14) 0.188(7) Uani 1 1 d D U . . .
H45A H 0.9107 0.2549 0.4592 0.282 Uiso 1 1 calc R U . . .
H45B H 0.8803 0.2099 0.4630 0.282 Uiso 1 1 calc R U . . .
H45C H 0.8729 0.2449 0.4674 0.282 Uiso 1 1 calc R U . . .
C46 C 0.9206(5) 0.2847(7) 0.4376(2) 0.260(9) Uani 1 1 d D U . . .
H46A H 0.9321 0.3017 0.4448 0.312 Uiso 1 1 calc R U . . .
H46B H 0.9241 0.3019 0.4306 0.312 Uiso 1 1 calc R U . . .
C47 C 0.9407(7) 0.2592(10) 0.4353(3) 0.358(15) Uani 1 1 d D U . . .
H47A H 0.9233 0.2320 0.4382 0.537 Uiso 1 1 calc R U . . .
H47B H 0.9661 0.2709 0.4396 0.537 Uiso 1 1 calc R U . . .
H47C H 0.9455 0.2587 0.4267 0.537 Uiso 1 1 calc R U . . .
C48 C 0.8650(7) 0.3290(8) 0.4006(3) 0.300(12) Uiso 1 1 d D U . . .
H48Z H 0.8802 0.3500 0.4067 0.359 Uiso 0.45(4) 1 calc R U P A 1
H48Y H 0.8610 0.3416 0.3934 0.359 Uiso 0.45(4) 1 calc R U P A 1
H48X H 0.8850 0.3206 0.4018 0.359 Uiso 0.55(4) 1 calc R U P A 2
H48V H 0.8623 0.3321 0.3919 0.359 Uiso 0.55(4) 1 calc R U P A 2
C49 C 0.8876(15) 0.3067(18) 0.3973(8) 0.41(5) Uiso 0.45(4) 1 d D U P A 1
H49A H 0.9136 0.3256 0.3939 0.616 Uiso 0.45(4) 1 calc R U P A 1
H49B H 0.8913 0.2944 0.4045 0.616 Uiso 0.45(4) 1 calc R U P A 1
H49C H 0.8721 0.2861 0.3913 0.616 Uiso 0.45(4) 1 calc R U P A 1
C50 C 0.7797(7) 0.3137(8) 0.3934(3) 0.322(16) Uani 1 1 d D U . . .
H50A H 0.7566 0.3151 0.3962 0.483 Uiso 1 1 calc R U . . .
H50B H 0.7745 0.3022 0.3853 0.483 Uiso 1 1 calc R U . . .
H50C H 0.8030 0.3405 0.3932 0.483 Uiso 1 1 calc R U . . .
C51 C 0.6279(6) 0.1639(6) 0.39689(17) 0.213(8) Uani 1 1 d D U . . .
H51A H 0.6012 0.1413 0.3983 0.319 Uiso 1 1 calc R U . . .
H51B H 0.6348 0.1643 0.3884 0.319 Uiso 1 1 calc R U . . .
H51C H 0.6284 0.1887 0.3989 0.319 Uiso 1 1 calc R U . . .
C52 C 0.6133(6) 0.0845(5) 0.4067(2) 0.248(9) Uani 1 1 d D U . . .
H52A H 0.6184 0.0625 0.4085 0.298 Uiso 1 1 calc R U . . .
H52B H 0.6048 0.0823 0.3983 0.298 Uiso 1 1 calc R U . . .
C53 C 0.5798(6) 0.0816(8) 0.4152(3) 0.308(13) Uani 1 1 d D U . . .
H53A H 0.5908 0.0914 0.4232 0.462 Uiso 1 1 calc R U . . .
H53B H 0.5585 0.0538 0.4158 0.462 Uiso 1 1 calc R U . . .
H53C H 0.5690 0.0977 0.4119 0.462 Uiso 1 1 calc R U . . .
C54 C 0.6618(6) 0.0456(5) 0.4457(2) 0.240(9) Uani 1 1 d D U . . .
H54A H 0.6678 0.0284 0.4508 0.288 Uiso 1 1 calc R U . . .
H54B H 0.6563 0.0343 0.4374 0.288 Uiso 1 1 calc R U . . .
C55 C 0.6249(6) 0.0467(7) 0.4506(3) 0.289(12) Uani 1 1 d D U . . .
H55A H 0.6219 0.0672 0.4464 0.433 Uiso 1 1 calc R U . . .
H55B H 0.6285 0.0529 0.4592 0.433 Uiso 1 1 calc R U . . .
H55C H 0.6009 0.0207 0.4494 0.433 Uiso 1 1 calc R U . . .
C56 C 0.7223(6) 0.0939(6) 0.46682(14) 0.212(8) Uani 1 1 d D U . . .
H56A H 0.6950 0.0738 0.4689 0.318 Uiso 1 1 calc R U . . .
H56B H 0.7319 0.1162 0.4725 0.318 Uiso 1 1 calc R U . . .
H56C H 0.7394 0.0821 0.4673 0.318 Uiso 1 1 calc R U . . .
C49' C 0.8785(13) 0.3685(8) 0.4070(5) 0.31(3) Uiso 0.55(4) 1 d D U P A 2
H49D H 0.9041 0.3888 0.4038 0.472 Uiso 0.55(4) 1 calc R U P A 2
H49E H 0.8587 0.3768 0.4058 0.472 Uiso 0.55(4) 1 calc R U P A 2
H49F H 0.8813 0.3653 0.4156 0.472 Uiso 0.55(4) 1 calc R U P A 2
N9 N 0.7635(4) 0.0711(4) 0.52472(12) 0.149(4) Uani 1 1 d D U . . .
N10 N 0.7821(3) 0.1441(3) 0.52336(11) 0.126(3) Uani 1 1 d D U . . .
N11 N 0.9113(3) 0.6578(3) 0.50286(10) 0.123(3) Uani 1 1 d D U . . .
N12 N 0.9250(3) 0.7303(3) 0.50234(10) 0.146(4) Uani 1 1 d D U . . .
N13 N 0.8569(4) 0.3734(4) 0.53072(12) 0.169(4) Uani 1 1 d D U . . .
N14 N 0.8747(4) 0.4516(4) 0.52754(12) 0.171(4) Uani 1 1 d D U . . .
N15 N 0.9137(4) 0.4556(3) 0.50698(12) 0.164(4) Uani 1 1 d D U . . .
N16 N 0.8943(4) 0.3769(3) 0.51036(13) 0.168(4) Uani 1 1 d D U . . .
C57 C 0.7527(5) 0.0320(5) 0.52506(18) 0.181(6) Uani 1 1 d D U . . .
H57 H 0.7640 0.0228 0.5192 0.217 Uiso 1 1 calc R U . . .
C58 C 0.7269(6) 0.0051(6) 0.53305(19) 0.201(7) Uani 1 1 d D U . . .
H58 H 0.7189 -0.0224 0.5325 0.241 Uiso 1 1 calc R U . . .
C59 C 0.7133(7) 0.0187(5) 0.5417(2) 0.217(7) Uani 1 1 d D U . . .
H59 H 0.6964 0.0006 0.5476 0.261 Uiso 1 1 calc R U . . .
C60 C 0.7229(6) 0.0591(5) 0.54248(17) 0.201(6) Uani 1 1 d D U . . .
H60 H 0.7128 0.0685 0.5487 0.241 Uiso 1 1 calc R U . . .
C61 C 0.7485(5) 0.0841(4) 0.53349(15) 0.156(5) Uani 1 1 d D U . . .
C62 C 0.7620(4) 0.1269(4) 0.53255(14) 0.140(5) Uani 1 1 d D U . . .
H62 H 0.7559 0.1406 0.5385 0.168 Uiso 1 1 calc R U . . .
C63 C 0.7983(4) 0.1875(4) 0.52283(13) 0.132(4) Uani 1 1 d D U . . .
C64 C 0.8340(5) 0.2120(4) 0.52805(17) 0.177(6) Uani 1 1 d D U . . .
H64 H 0.8476 0.2014 0.5324 0.212 Uiso 1 1 calc R U . . .
C65 C 0.8504(5) 0.2529(4) 0.52687(18) 0.185(6) Uani 1 1 d D U . . .
H65 H 0.8757 0.2700 0.5303 0.222 Uiso 1 1 calc R U . . .
C66 C 0.8313(4) 0.2694(4) 0.52088(15) 0.153(4) Uani 1 1 d D U . . .
C67 C 0.7948(4) 0.2441(4) 0.51537(16) 0.157(5) Uani 1 1 d D U . . .
H67 H 0.7812 0.2551 0.5112 0.189 Uiso 1 1 calc R U . . .
C68 C 0.7781(4) 0.2029(4) 0.51599(14) 0.147(5) Uani 1 1 d D U . . .
H68 H 0.7539 0.1856 0.5120 0.176 Uiso 1 1 calc R U . . .
C69 C 0.8492(5) 0.3142(4) 0.52078(15) 0.153(4) Uani 1 1 d D U . . .
C70 C 0.8424(5) 0.3329(4) 0.53029(16) 0.169(5) Uani 1 1 d D U . . .
C71 C 0.8215(7) 0.3126(5) 0.54095(18) 0.208(7) Uani 1 1 d D U . . .
C72 C 0.8260(7) 0.3421(5) 0.54872(16) 0.229(7) Uani 1 1 d D U . . .
C73 C 0.8469(7) 0.3793(5) 0.54228(17) 0.206(7) Uani 1 1 d D U . . .
C74 C 0.8500(7) 0.4151(5) 0.54637(17) 0.211(7) Uani 1 1 d D U . . .
H74 H 0.8446 0.4171 0.5546 0.253 Uiso 1 1 calc R U . . .
C75 C 0.8604(7) 0.4471(5) 0.53901(16) 0.196(6) Uani 1 1 d D U . . .
C76 C 0.8529(7) 0.4783(6) 0.54229(16) 0.216(6) Uani 1 1 d D U . . .
C77 C 0.8616(6) 0.5018(5) 0.53252(17) 0.197(6) Uani 1 1 d D U . . .
C78 C 0.8784(5) 0.4871(4) 0.52318(15) 0.158(5) Uani 1 1 d D U . . .
C79 C 0.8960(5) 0.5051(4) 0.51275(15) 0.155(4) Uani 1 1 d D U . . .
C80 C 0.9143(5) 0.4916(5) 0.50474(16) 0.169(5) Uani 1 1 d D U . . .
C81 C 0.9401(6) 0.5118(5) 0.49489(16) 0.188(6) Uani 1 1 d D U . . .
C82 C 0.9575(6) 0.4905(5) 0.49118(16) 0.209(6) Uani 1 1 d D U . . .
C83 C 0.9384(6) 0.4542(5) 0.49839(18) 0.195(6) Uani 1 1 d D U . . .
C84 C 0.9453(6) 0.4235(5) 0.4967(2) 0.219(7) Uani 1 1 d D U . . .
H84 H 0.9680 0.4286 0.4921 0.262 Uiso 1 1 calc R U . . .
C85 C 0.9213(6) 0.3850(5) 0.5011(2) 0.212(7) Uani 1 1 d D U . . .
C86 C 0.9236(7) 0.3503(5) 0.49813(19) 0.237(8) Uani 1 1 d D U . . .
C87 C 0.8917(6) 0.3190(4) 0.5030(2) 0.220(8) Uani 1 1 d D U . . .
C88 C 0.8758(5) 0.3352(4) 0.51121(16) 0.166(5) Uani 1 1 d D U . . .
C89 C 0.8994(5) 0.5441(4) 0.50962(14) 0.150(4) Uani 1 1 d D U . . .
C90 C 0.8739(5) 0.5487(4) 0.50181(15) 0.160(5) Uani 1 1 d D U . . .
H90 H 0.8538 0.5258 0.4978 0.192 Uiso 1 1 calc R U . . .
C91 C 0.8766(5) 0.5855(4) 0.49955(15) 0.156(5) Uani 1 1 d D U . . .
H91 H 0.8575 0.5870 0.4945 0.188 Uiso 1 1 calc R U . . .
C92 C 0.9066(4) 0.6191(4) 0.50458(13) 0.132(4) Uani 1 1 d D U . . .
C93 C 0.9343(5) 0.6158(4) 0.51231(15) 0.157(5) Uani 1 1 d D U . . .
H93 H 0.9554 0.6389 0.5159 0.188 Uiso 1 1 calc R U . . .
C94 C 0.9303(5) 0.5785(4) 0.51457(15) 0.154(5) Uani 1 1 d D U . . .
H94 H 0.9491 0.5766 0.5196 0.185 Uiso 1 1 calc R U . . .
C95 C 0.9362(5) 0.6804(4) 0.49465(15) 0.148(5) Uani 1 1 d D U . . .
H95 H 0.9491 0.6709 0.4895 0.178 Uiso 1 1 calc R U . . .
C96 C 0.9434(4) 0.7212(3) 0.49369(13) 0.154(5) Uani 1 1 d D U . . .
C97 C 0.9684(5) 0.7480(4) 0.48522(13) 0.179(6) Uani 1 1 d D U . . .
H97 H 0.9820 0.7407 0.4796 0.215 Uiso 1 1 calc R U . . .
C98 C 0.9730(5) 0.7856(3) 0.48519(14) 0.202(7) Uani 1 1 d D U . . .
H98 H 0.9881 0.8040 0.4791 0.242 Uiso 1 1 calc R U . . .
C99 C 0.9556(5) 0.7961(3) 0.49416(15) 0.194(7) Uani 1 1 d D U . . .
H99 H 0.9601 0.8225 0.4946 0.233 Uiso 1 1 calc R U . . .
C100 C 0.9312(5) 0.7676(3) 0.50249(13) 0.188(6) Uani 1 1 d D U . . .
H100 H 0.9185 0.7747 0.5085 0.225 Uiso 1 1 calc R U . . .
C101 C 0.7981(8) 0.2689(5) 0.5447(2) 0.271(12) Uani 1 1 d D U . . .
H10A H 0.7886 0.2671 0.5530 0.406 Uiso 1 1 calc R U . . .
H10B H 0.8153 0.2572 0.5443 0.406 Uiso 1 1 calc R U . . .
H10C H 0.7753 0.2544 0.5394 0.406 Uiso 1 1 calc R U . . .
C102 C 0.8155(9) 0.3394(9) 0.56210(18) 0.292(11) Uiso 1 1 d D U . . .
H10Z H 0.7914 0.3135 0.5639 0.350 Uiso 0.43(4) 1 calc R U P B 1
H10Y H 0.8103 0.3610 0.5644 0.350 Uiso 0.43(4) 1 calc R U P B 1
H10X H 0.8329 0.3651 0.5661 0.350 Uiso 0.57(4) 1 calc R U P B 2
H10V H 0.8189 0.3185 0.5661 0.350 Uiso 0.57(4) 1 calc R U P B 2
C103 C 0.8520(16) 0.343(2) 0.5691(3) 0.32(4) Uiso 0.43(4) 1 d D U P B 1
H10D H 0.8468 0.3419 0.5777 0.484 Uiso 0.43(4) 1 calc R U P B 1
H10E H 0.8568 0.3218 0.5667 0.484 Uiso 0.43(4) 1 calc R U P B 1
H10F H 0.8755 0.3691 0.5672 0.484 Uiso 0.43(4) 1 calc R U P B 1
C104 C 0.8393(8) 0.4834(8) 0.55474(18) 0.265(10) Uiso 1 1 d D U . . .
H11Z H 0.8173 0.4577 0.5577 0.318 Uiso 0.57(4) 1 calc R U P C 1
H11Y H 0.8299 0.5028 0.5544 0.318 Uiso 0.57(4) 1 calc R U P C 1
H11X H 0.8481 0.4710 0.5609 0.318 Uiso 0.43(4) 1 calc R U P C 2
H11V H 0.8515 0.5121 0.5566 0.318 Uiso 0.43(4) 1 calc R U P C 2
C105 C 0.8756(14) 0.499(2) 0.5632(3) 0.42(4) Uiso 0.57(4) 1 d D U P C 1
H10G H 0.8679 0.5022 0.5713 0.633 Uiso 0.57(4) 1 calc R U P C 1
H10H H 0.8846 0.4790 0.5635 0.633 Uiso 0.57(4) 1 calc R U P C 1
H10I H 0.8972 0.5240 0.5603 0.633 Uiso 0.57(4) 1 calc R U P C 1
C106 C 0.8542(7) 0.5368(6) 0.5317(2) 0.249(10) Uani 1 1 d D U . . .
H10J H 0.8293 0.5301 0.5358 0.373 Uiso 1 1 calc R U . . .
H10K H 0.8521 0.5425 0.5232 0.373 Uiso 1 1 calc R U . . .
H10L H 0.8763 0.5603 0.5354 0.373 Uiso 1 1 calc R U . . .
C107 C 0.9467(7) 0.5491(5) 0.48819(18) 0.214(8) Uani 1 1 d D U . . .
H10M H 0.9611 0.5724 0.4934 0.321 Uiso 1 1 calc R U . . .
H10N H 0.9209 0.5462 0.4860 0.321 Uiso 1 1 calc R U . . .
H10O H 0.9623 0.5525 0.4809 0.321 Uiso 1 1 calc R U . . .
C108 C 0.9845(6) 0.4986(7) 0.48054(19) 0.253(9) Uani 1 1 d D U . . .
H10P H 1.0010 0.4861 0.4818 0.303 Uiso 1 1 calc R U . . .
H10Q H 1.0024 0.5276 0.4796 0.303 Uiso 1 1 calc R U . . .
C109 C 0.9583(9) 0.4811(11) 0.46904(18) 0.354(17) Uani 1 1 d D U . . .
H10R H 0.9379 0.4534 0.4705 0.531 Uiso 1 1 calc R U . . .
H10S H 0.9751 0.4823 0.4623 0.531 Uiso 1 1 calc R U . . .
H10T H 0.9455 0.4967 0.4671 0.531 Uiso 1 1 calc R U . . .
C110 C 0.9539(7) 0.3498(7) 0.4897(2) 0.286(10) Uani 1 1 d D U . . .
H11A H 0.9557 0.3255 0.4910 0.343 Uiso 1 1 calc R U . . .
H11B H 0.9804 0.3734 0.4911 0.343 Uiso 1 1 calc R U . . .
C111 C 0.9390(10) 0.3505(9) 0.4766(2) 0.337(14) Uani 1 1 d D U . . .
H11C H 0.9444 0.3334 0.4714 0.505 Uiso 1 1 calc R U . . .
H11D H 0.9530 0.3778 0.4736 0.505 Uiso 1 1 calc R U . . .
H11E H 0.9104 0.3407 0.4768 0.505 Uiso 1 1 calc R U . . .
C112 C 0.8799(8) 0.2754(4) 0.5006(2) 0.291(14) Uani 1 1 d D U . . .
H11F H 0.8556 0.2579 0.5051 0.436 Uiso 1 1 calc R U . . .
H11G H 0.8751 0.2697 0.4920 0.436 Uiso 1 1 calc R U . . .
H11H H 0.9014 0.2709 0.5033 0.436 Uiso 1 1 calc R U . . .
C303 C 0.7711(11) 0.3289(19) 0.5628(4) 0.36(4) Uiso 0.57(4) 1 d D U P B 2
H30A H 0.7631 0.3269 0.5712 0.543 Uiso 0.57(4) 1 calc R U P B 2
H30B H 0.7681 0.3498 0.5589 0.543 Uiso 0.57(4) 1 calc R U P B 2
H30C H 0.7542 0.3035 0.5588 0.543 Uiso 0.57(4) 1 calc R U P B 2
C305 C 0.7942(9) 0.4639(15) 0.5549(4) 0.23(3) Uiso 0.43(4) 1 d D U P C 2
H30D H 0.7855 0.4672 0.5629 0.341 Uiso 0.43(4) 1 calc R U P C 2
H30E H 0.7857 0.4765 0.5489 0.341 Uiso 0.43(4) 1 calc R U P C 2
H30F H 0.7823 0.4355 0.5531 0.341 Uiso 0.43(4) 1 calc R U P C 2
C200 C 0.6928(3) 0.2572(4) 0.51597(6) 0.33(3) Uiso 0.3333 1 d G U P D -1
C201 C 0.6697(3) 0.2464(4) 0.52671(6) 0.35(3) Uiso 0.3333 1 d G U P D -1
C202 C 0.6851(3) 0.2700(4) 0.53757(6) 0.39(3) Uiso 0.3333 1 d G U P D -1
C203 C 0.7234(3) 0.3039(4) 0.53723(6) 0.36(3) Uiso 0.3333 1 d G U P D -1
C204 C 0.7467(3) 0.3152(4) 0.52605(6) 0.30(3) Uiso 0.3333 1 d G U P D -1
C205 C 0.7315(3) 0.2928(4) 0.51588(5) 0.31(3) Uiso 0.3333 1 d G U P D -1
C206 C 0.6134(4) 0.3646(5) 0.50048(9) 0.42(3) Uiso 0.3333 1 d G U P D -1
C207 C 0.5901(4) 0.3526(6) 0.51102(9) 0.38(3) Uiso 0.3333 1 d G U P D -1
C208 C 0.6052(4) 0.3757(6) 0.52137(9) 0.36(3) Uiso 0.3333 1 d G U P D -1
C209 C 0.6447(5) 0.4112(5) 0.52110(9) 0.33(3) Uiso 0.3333 1 d G U P D -1
C210 C 0.6675(5) 0.4227(5) 0.51072(9) 0.35(3) Uiso 0.3333 1 d G U P D -1
C211 C 0.6509(4) 0.3983(5) 0.49998(9) 0.40(3) Uiso 0.3333 1 d G U P D -1
C212 C 0.6988(4) 0.3414(5) 0.54911(7) 0.45(3) Uiso 0.3333 1 d G U P D -1
C213 C 0.7098(4) 0.4369(5) 0.51129(9) 0.31(3) Uiso 0.3333 1 d G U P D -1
C214 C 0.7569(3) 0.3529(3) 0.50347(6) 0.37(3) Uiso 0.3333 1 d G U P D -1
C215 C 0.6172(3) 0.2471(5) 0.53653(7) 0.36(3) Uiso 0.3333 1 d G U P D -1
C216 C 0.6274(3) 0.2326(5) 0.52625(6) 0.34(3) Uiso 0.3333 1 d G U P D -1
C217 C 0.5804(4) 0.3147(6) 0.53404(8) 0.39(3) Uiso 0.3333 1 d G U P D -1
C218 C 0.6173(3) 0.2606(5) 0.49624(7) 0.42(3) Uiso 0.3333 1 d G U P D -1
C219 C 0.5698(3) 0.2570(5) 0.52417(8) 0.34(3) Uiso 0.3333 1 d G U P D -1
C220 C 0.7010(3) 0.2889(4) 0.49746(6) 0.41(3) Uiso 0.3333 1 d G U P D -1
C221 C 0.7192(4) 0.4076(5) 0.54106(8) 0.41(3) Uiso 0.3333 1 d G U P D -1
C222 C 0.7207(4) 0.4213(4) 0.50069(8) 0.41(3) Uiso 0.3333 1 d G U P D -1
C223 C 0.7677(4) 0.4122(4) 0.51305(7) 0.35(3) Uiso 0.3333 1 d G U P D -1
C224 C 0.6092(3) 0.2295(5) 0.51521(7) 0.37(3) Uiso 0.3333 1 d G U P D -1
C225 C 0.5951(4) 0.2963(6) 0.54146(8) 0.39(3) Uiso 0.3333 1 d G U P D -1
C226 C 0.5794(3) 0.2423(5) 0.51416(7) 0.37(3) Uiso 0.3333 1 d G U P D -1
C227 C 0.6361(4) 0.3805(6) 0.54007(9) 0.36(3) Uiso 0.3333 1 d G U P D -1
C228 C 0.6597(3) 0.3059(5) 0.54933(7) 0.45(3) Uiso 0.3333 1 d G U P D -1
C229 C 0.7075(3) 0.3508(4) 0.48909(7) 0.44(3) Uiso 0.3333 1 d G U P D -1
C230 C 0.6842(4) 0.3982(5) 0.49377(8) 0.41(3) Uiso 0.3333 1 d G U P D -1
C231 C 0.6737(2) 0.2548(4) 0.50473(6) 0.37(3) Uiso 0.3333 1 d G U P D -1
C232 C 0.6638(5) 0.4144(5) 0.53279(9) 0.30(3) Uiso 0.3333 1 d G U P D -1
C233 C 0.6782(4) 0.3636(4) 0.48808(8) 0.45(3) Uiso 0.3333 1 d G U P D -1
C234 C 0.5844(3) 0.2614(5) 0.50251(7) 0.42(3) Uiso 0.3333 1 d G U P D -1
C235 C 0.6297(4) 0.3180(5) 0.54844(8) 0.45(3) Uiso 0.3333 1 d G U P D -1
C236 C 0.7578(4) 0.4271(4) 0.52320(8) 0.35(3) Uiso 0.3333 1 d G U P D -1
C237 C 0.7419(3) 0.3732(4) 0.49552(7) 0.40(3) Uiso 0.3333 1 d G U P D -1
C238 C 0.7282(4) 0.4393(5) 0.52229(9) 0.33(3) Uiso 0.3333 1 d G U P D -1
C239 C 0.6534(3) 0.2714(5) 0.54368(6) 0.39(3) Uiso 0.3333 1 d G U P D -1
C240 C 0.7525(4) 0.4072(4) 0.53472(8) 0.38(3) Uiso 0.3333 1 d G U P D -1
C241 C 0.7680(3) 0.3593(4) 0.52553(6) 0.31(3) Uiso 0.3333 1 d G U P D -1
C242 C 0.7726(3) 0.3773(4) 0.51429(7) 0.34(3) Uiso 0.3333 1 d G U P D -1
C243 C 0.5689(4) 0.3093(6) 0.51207(9) 0.36(3) Uiso 0.3333 1 d G U P D -1
C244 C 0.5640(4) 0.2911(6) 0.52295(8) 0.36(3) Uiso 0.3333 1 d G U P D -1
C245 C 0.6327(3) 0.2408(4) 0.50403(6) 0.40(3) Uiso 0.3333 1 d G U P D -1
C246 C 0.7482(4) 0.4093(4) 0.50167(8) 0.37(3) Uiso 0.3333 1 d G U P D -1
C247 C 0.5883(3) 0.2595(5) 0.53573(7) 0.36(3) Uiso 0.3333 1 d G U P D -1
C248 C 0.7368(3) 0.3128(3) 0.50417(6) 0.37(3) Uiso 0.3333 1 d G U P D -1
C249 C 0.7042(4) 0.4276(5) 0.53312(9) 0.34(3) Uiso 0.3333 1 d G U P D -1
C250 C 0.7294(3) 0.3401(4) 0.54314(6) 0.39(3) Uiso 0.3333 1 d G U P D -1
C251 C 0.6000(4) 0.3565(6) 0.53316(9) 0.37(3) Uiso 0.3333 1 d G U P D -1
C252 C 0.6067(4) 0.3280(5) 0.49425(8) 0.42(3) Uiso 0.3333 1 d G U P D -1
C253 C 0.6387(3) 0.3284(5) 0.48830(8) 0.45(3) Uiso 0.3333 1 d G U P D -1
C254 C 0.6509(4) 0.3614(5) 0.54764(8) 0.43(3) Uiso 0.3333 1 d G U P D -1
C255 C 0.5791(3) 0.2939(5) 0.50156(8) 0.44(3) Uiso 0.3333 1 d G U P D -1
C256 C 0.6441(3) 0.2936(4) 0.48932(7) 0.45(3) Uiso 0.3333 1 d G U P D -1
C257 C 0.6857(3) 0.3066(4) 0.48989(6) 0.44(3) Uiso 0.3333 1 d G U P D -1
C258 C 0.6939(4) 0.3762(5) 0.54805(8) 0.45(3) Uiso 0.3333 1 d G U P D -1
C259 C 0.7574(3) 0.3738(4) 0.53582(7) 0.36(3) Uiso 0.3333 1 d G U P D -1
C1B C 0.9592(2) 0.3259(3) 0.53330(6) 0.192(10) Uiso 0.6667 1 d DG U P . .
C2B C 0.9468(3) 0.2995(3) 0.54298(6) 0.226(12) Uiso 0.6667 1 d DG U P . .
H2B H 0.9518 0.2780 0.5430 0.271 Uiso 0.6667 1 calc R U P . .
C3B C 0.9271(3) 0.3049(3) 0.55265(5) 0.332(19) Uiso 0.6667 1 d DG U P . .
H3B H 0.9187 0.2870 0.5592 0.398 Uiso 0.6667 1 calc R U P . .
C4B C 0.9198(3) 0.3367(3) 0.55264(6) 0.321(19) Uiso 0.6667 1 d DG U P . .
H4B H 0.9063 0.3404 0.5592 0.385 Uiso 0.6667 1 calc R U P . .
C5B C 0.9321(3) 0.3631(3) 0.54296(6) 0.287(17) Uiso 0.6667 1 d DG U P . .
H5B H 0.9271 0.3847 0.5430 0.344 Uiso 0.6667 1 calc R U P . .
C6B C 0.9518(3) 0.3577(3) 0.53328(6) 0.208(11) Uiso 0.6667 1 d DG U P . .
H6B H 0.9603 0.3756 0.5267 0.250 Uiso 0.6667 1 calc R U P . .
N1B N 0.9769(2) 0.3219(2) 0.52346(6) 0.194(8) Uiso 0.6667 1 d DG U P . .
O1B O 0.9789(2) 0.2940(3) 0.52426(6) 0.290(12) Uiso 0.6667 1 d DG U P . .
O2B O 0.9941(2) 0.3502(2) 0.51604(7) 0.295(12) Uiso 0.6667 1 d DG U P . .
C1A C 0.7294(3) 0.1397(3) 0.38729(5) 0.235(11) Uiso 0.523(16) 1 d DG U P E 1
C2A C 0.7369(2) 0.1153(3) 0.39478(6) 0.243(12) Uiso 0.523(16) 1 d DG U P E 1
H2A H 0.7176 0.0880 0.3957 0.291 Uiso 0.523(16) 1 calc R U P E 1
C3A C 0.7730(2) 0.1311(3) 0.40097(5) 0.220(11) Uiso 0.523(16) 1 d DG U P E 1
H3A H 0.7781 0.1146 0.4061 0.264 Uiso 0.523(16) 1 calc R U P E 1
C4A C 0.8015(2) 0.1713(3) 0.39968(5) 0.239(12) Uiso 0.523(16) 1 d DG U P E 1
H4A H 0.8260 0.1821 0.4039 0.287 Uiso 0.523(16) 1 calc R U P E 1
C5A C 0.7940(3) 0.1957(3) 0.39219(5) 0.244(11) Uiso 0.523(16) 1 d DG U P E 1
H5A H 0.8134 0.2230 0.3913 0.293 Uiso 0.523(16) 1 calc R U P E 1
C6A C 0.7579(3) 0.1799(3) 0.38600(5) 0.239(12) Uiso 0.523(16) 1 d DG U P E 1
H6A H 0.7528 0.1964 0.3809 0.287 Uiso 0.523(16) 1 calc R U P E 1
N1A N 0.6938(3) 0.1270(4) 0.38157(6) 0.266(12) Uiso 0.523(16) 1 d DG U P E 1
O1A O 0.6779(3) 0.0934(4) 0.38081(6) 0.35(2) Uiso 0.523(16) 1 d DG U P E 1
O2A O 0.6909(3) 0.1505(4) 0.37425(5) 0.251(14) Uiso 0.523(16) 1 d DG U P E 1
C1E C 0.7352(3) 0.1312(3) 0.39021(5) 0.234(11) Uiso 0.477(16) 1 d DG U P E 2
C2E C 0.7607(2) 0.1268(3) 0.39809(6) 0.230(11) Uiso 0.477(16) 1 d DG U P E 2
H2E H 0.7525 0.1017 0.4017 0.276 Uiso 0.477(16) 1 calc R U P E 2
C3E C 0.7981(2) 0.1592(3) 0.40066(5) 0.229(12) Uiso 0.477(16) 1 d DG U P E 2
H3E H 0.8155 0.1562 0.4060 0.275 Uiso 0.477(16) 1 calc R U P E 2
C4E C 0.8102(2) 0.1961(3) 0.39535(5) 0.249(14) Uiso 0.477(16) 1 d DG U P E 2
H4E H 0.8357 0.2182 0.3971 0.299 Uiso 0.477(16) 1 calc R U P E 2
C5E C 0.7847(3) 0.2006(3) 0.38747(5) 0.242(13) Uiso 0.477(16) 1 d DG U P E 2
H5E H 0.7928 0.2257 0.3839 0.290 Uiso 0.477(16) 1 calc R U P E 2
C6E C 0.7472(3) 0.1681(3) 0.38490(5) 0.240(12) Uiso 0.477(16) 1 d DG U P E 2
H6E H 0.7298 0.1712 0.3795 0.288 Uiso 0.477(16) 1 calc R U P E 2
N1E N 0.6961(3) 0.0971(3) 0.38745(6) 0.273(13) Uiso 0.477(16) 1 d DG U P E 2
O1E O 0.6863(3) 0.0652(3) 0.39246(7) 0.293(17) Uiso 0.477(16) 1 d DG U P E 2
O2E O 0.6747(3) 0.1011(4) 0.38002(6) 0.39(2) Uiso 0.477(16) 1 d DG U P E 2
C1C C 0.8080(3) 0.3348(3) 0.47757(5) 0.270(18) Uiso 0.5 1 d DG U P D 3
C2C C 0.8361(3) 0.3628(2) 0.48525(6) 0.217(15) Uiso 0.5 1 d DG U P D 3
H2C H 0.8487 0.3553 0.4912 0.261 Uiso 0.5 1 calc R U P D 3
C3C C 0.8453(3) 0.4022(3) 0.48406(7) 0.194(13) Uiso 0.5 1 d DG U P D 3
H3C H 0.8641 0.4219 0.4893 0.233 Uiso 0.5 1 calc R U P D 3
C4C C 0.8273(3) 0.4129(3) 0.47532(7) 0.244(17) Uiso 0.5 1 d DG U P D 3
H4C H 0.8337 0.4398 0.4746 0.293 Uiso 0.5 1 calc R U P D 3
C5C C 0.7997(3) 0.3844(3) 0.46760(7) 0.30(2) Uiso 0.5 1 d DG U P D 3
H5C H 0.7878 0.3921 0.4615 0.361 Uiso 0.5 1 calc R U P D 3
C6C C 0.7894(3) 0.3447(3) 0.46868(6) 0.32(2) Uiso 0.5 1 d DG U P D 3
H6C H 0.7703 0.3250 0.4635 0.389 Uiso 0.5 1 calc R U P D 3
N1C N 0.7969(2) 0.2928(2) 0.47914(5) 0.307(19) Uiso 0.5 1 d DG U P D 3
O1C O 0.8122(2) 0.2848(2) 0.48748(5) 0.35(2) Uiso 0.5 1 d DG U P D 3
O2C O 0.7740(2) 0.2683(3) 0.47191(5) 0.42(3) Uiso 0.5 1 d DG U P D 3
B1 B 0.9443(2) 0.1794(2) 0.48058(6) 0.180(15) Uiso 0.458(3) 1 d DG U P F 1
F1 F 0.9518(2) 0.2133(2) 0.48617(6) 0.222(9) Uiso 0.458(3) 1 d DG U P F 1
F2 F 0.9301(2) 0.1787(2) 0.46951(6) 0.266(13) Uiso 0.458(3) 1 d DG U P F 1
F3 F 0.9782(2) 0.1785(3) 0.47903(7) 0.176(7) Uiso 0.458(3) 1 d DG U P F 1
F4 F 0.9192(2) 0.1475(2) 0.48712(7) 0.195(8) Uiso 0.458(3) 1 d DG U P F 1
B1' B 0.95379(19) 0.2515(2) 0.49577(6) 0.173(19) Uiso 0.313(3) 1 d DG U P G 2
F1' F 0.98414(18) 0.2891(2) 0.49454(6) 0.237(15) Uiso 0.313(3) 1 d DG U P G 2
F2' F 0.9336(2) 0.2484(2) 0.50591(6) 0.256(17) Uiso 0.313(3) 1 d DG U P G 2
F3' F 0.92937(18) 0.2424(2) 0.48626(6) 0.204(12) Uiso 0.313(3) 1 d DG U P G 2
F4' F 0.9670(2) 0.2255(2) 0.49613(6) 0.162(9) Uiso 0.313(3) 1 d DG U P G 2
B1A B 0.9435(2) 0.1609(2) 0.47432(7) 0.193(19) Uiso 0.229(3) 1 d DG U P H 3
F1A F 0.9285(2) 0.1866(2) 0.47191(6) 0.25(2) Uiso 0.229(3) 1 d DG U P H 3
F3A F 0.9505(2) 0.1610(2) 0.48673(7) 0.27(2) Uiso 0.229(3) 1 d DG U P H 3
F2A F 0.9157(3) 0.1220(2) 0.47060(7) 0.179(14) Uiso 0.229(3) 1 d DG U P H 3
F4A F 0.9795(2) 0.1742(3) 0.46804(7) 0.29(3) Uiso 0.229(3) 1 d DG U P H 3

loop_
_atom_site_aniso_label
_atom_site_aniso_U_11
_atom_site_aniso_U_22
_atom_site_aniso_U_33
_atom_site_aniso_U_23
_atom_site_aniso_U_13
_atom_site_aniso_U_12
Fe1 0.1102(15) 0.1094(15) 0.1692(19) -0.0135(13) -0.0236(13) 0.0684(13)
Fe2 0.0967(16) 0.0967(16) 0.233(4) 0.000 0.000 0.0484(8)
Ni1 0.1588(19) 0.1494(18) 0.1672(19) -0.0059(14) -0.0178(15) 0.0870(15)
Ni2 0.171(2) 0.1123(16) 0.224(2) -0.0095(15) 0.0049(17) 0.0805(15)
N1 0.133(8) 0.141(9) 0.162(8) -0.022(6) -0.023(7) 0.082(6)
N2 0.108(7) 0.107(8) 0.164(7) -0.013(6) -0.018(6) 0.053(6)
N3 0.127(8) 0.118(8) 0.200(9) 0.015(7) -0.016(7) 0.059(6)
N4 0.102(7) 0.121(7) 0.199(9) 0.016(7) 0.001(6) 0.066(6)
N5 0.166(8) 0.187(11) 0.168(8) 0.006(7) -0.012(7) 0.078(7)
N6 0.158(8) 0.206(11) 0.179(10) 0.037(8) -0.004(7) 0.081(8)
N7 0.159(8) 0.149(7) 0.148(8) 0.002(6) -0.009(6) 0.090(6)
N8 0.178(9) 0.148(8) 0.166(8) -0.006(6) -0.024(6) 0.088(7)
C1 0.159(10) 0.162(11) 0.163(9) -0.021(8) -0.034(7) 0.096(9)
C2 0.158(11) 0.188(14) 0.172(10) -0.029(9) -0.040(8) 0.096(9)
C3 0.155(11) 0.202(14) 0.185(11) -0.024(9) -0.045(9) 0.091(9)
C4 0.142(9) 0.208(13) 0.190(11) -0.014(10) -0.043(8) 0.067(8)
C5 0.126(8) 0.155(11) 0.168(8) -0.022(7) -0.025(7) 0.073(7)
C6 0.109(8) 0.141(10) 0.167(8) -0.014(7) -0.019(7) 0.053(7)
C7 0.126(9) 0.125(10) 0.163(7) -0.014(7) -0.019(7) 0.068(7)
C8 0.141(11) 0.136(10) 0.166(7) -0.011(7) -0.019(8) 0.080(8)
C9 0.142(10) 0.136(10) 0.163(7) -0.010(7) -0.016(8) 0.078(9)
C10 0.166(11) 0.151(10) 0.165(7) -0.012(6) -0.017(7) 0.095(8)
C11 0.197(13) 0.182(12) 0.165(8) -0.021(8) -0.024(8) 0.127(11)
C12 0.180(12) 0.162(11) 0.166(8) -0.021(8) -0.023(8) 0.109(10)
C13 0.165(8) 0.151(9) 0.160(7) -0.013(6) -0.014(6) 0.099(6)
C14 0.172(8) 0.171(10) 0.168(8) -0.003(7) -0.016(6) 0.091(7)
C15 0.169(8) 0.200(12) 0.174(9) 0.000(8) -0.016(7) 0.092(8)
C16 0.175(8) 0.262(15) 0.197(10) 0.037(10) -0.024(7) 0.072(8)
C17 0.165(9) 0.217(13) 0.184(9) 0.024(8) -0.015(7) 0.077(9)
C18 0.160(9) 0.263(16) 0.208(11) 0.060(11) -0.009(8) 0.077(10)
C19 0.161(8) 0.246(14) 0.207(13) 0.065(11) -0.010(8) 0.069(9)
C20 0.175(9) 0.253(13) 0.244(15) 0.081(11) -0.028(9) 0.060(9)
C21 0.181(10) 0.215(12) 0.222(14) 0.057(11) -0.031(9) 0.064(8)
C22 0.170(7) 0.182(10) 0.185(12) 0.026(8) -0.017(7) 0.079(6)
C23 0.169(8) 0.160(8) 0.162(9) 0.007(7) -0.006(7) 0.094(6)
C24 0.163(8) 0.160(7) 0.139(9) 0.002(6) -0.006(7) 0.094(6)
C25 0.170(9) 0.175(8) 0.162(11) 0.006(8) -0.023(8) 0.087(7)
C26 0.196(10) 0.169(8) 0.209(12) 0.008(8) -0.058(9) 0.078(7)
C27 0.179(10) 0.153(8) 0.172(10) 0.002(7) -0.033(8) 0.081(7)
C28 0.194(12) 0.144(9) 0.188(10) 0.003(7) -0.042(9) 0.076(8)
C29 0.185(11) 0.142(9) 0.180(8) 0.005(7) -0.031(7) 0.086(7)
C30 0.214(11) 0.158(8) 0.200(9) 0.021(7) -0.045(8) 0.079(7)
C31 0.190(11) 0.166(9) 0.185(8) 0.018(7) -0.029(8) 0.085(7)
C32 0.174(8) 0.155(8) 0.167(8) 0.001(7) -0.019(7) 0.095(6)
C33 0.174(10) 0.166(10) 0.163(8) 0.008(8) -0.004(8) 0.101(8)
C34 0.178(12) 0.167(12) 0.170(9) 0.012(8) 0.006(8) 0.102(10)
C35 0.169(12) 0.151(11) 0.178(8) 0.008(8) -0.002(8) 0.091(9)
C36 0.141(10) 0.139(10) 0.180(8) 0.013(8) -0.001(7) 0.079(8)
C37 0.171(12) 0.172(12) 0.170(9) 0.004(8) -0.012(8) 0.110(10)
C38 0.192(12) 0.189(12) 0.167(8) 0.001(8) -0.012(8) 0.131(11)
C39 0.126(9) 0.122(9) 0.199(10) 0.009(8) -0.006(7) 0.064(7)
C40 0.113(8) 0.123(8) 0.184(9) 0.002(7) 0.002(7) 0.063(6)
C41 0.113(8) 0.145(9) 0.206(11) 0.008(8) -0.005(7) 0.058(7)
C42 0.114(9) 0.156(10) 0.206(12) 0.014(8) 0.000(8) 0.066(7)
C43 0.107(9) 0.148(10) 0.193(11) 0.005(8) 0.002(8) 0.069(7)
C44 0.109(8) 0.136(9) 0.189(11) 0.008(8) 0.002(7) 0.075(7)
C45 0.160(12) 0.213(17) 0.177(10) 0.005(10) -0.015(9) 0.082(12)
C46 0.162(9) 0.329(19) 0.233(17) 0.057(15) -0.020(10) 0.079(9)
C47 0.246(17) 0.43(3) 0.40(3) 0.04(2) 0.014(18) 0.164(18)
C50 0.23(2) 0.30(2) 0.36(3) 0.16(2) -0.047(19) 0.083(18)
C51 0.213(14) 0.210(16) 0.218(16) -0.001(13) -0.067(13) 0.108(13)
C52 0.214(13) 0.194(10) 0.27(2) 0.007(12) -0.072(12) 0.053(10)
C53 0.225(15) 0.28(3) 0.34(3) 0.02(2) -0.026(16) 0.064(15)
C54 0.233(14) 0.170(10) 0.256(17) 0.032(10) -0.041(13) 0.056(9)
C55 0.236(15) 0.22(2) 0.34(3) 0.03(2) -0.011(16) 0.066(14)
C56 0.218(18) 0.214(17) 0.190(10) 0.042(10) -0.025(10) 0.099(14)
N9 0.141(9) 0.130(7) 0.194(10) -0.004(7) -0.033(7) 0.082(7)
N10 0.123(8) 0.118(6) 0.150(9) -0.004(6) -0.021(6) 0.070(6)
N11 0.106(7) 0.089(6) 0.169(9) -0.011(5) 0.009(6) 0.046(6)
N12 0.123(8) 0.088(6) 0.208(10) 0.004(6) 0.034(7) 0.039(6)
N13 0.201(11) 0.141(7) 0.189(9) -0.008(6) 0.002(8) 0.103(8)
N14 0.210(12) 0.121(7) 0.191(9) -0.008(6) 0.019(8) 0.090(8)
N15 0.171(10) 0.108(7) 0.212(10) 0.001(7) 0.033(8) 0.070(7)
N16 0.168(10) 0.114(6) 0.226(11) -0.010(6) 0.024(8) 0.073(7)
C57 0.186(14) 0.131(9) 0.236(14) 0.014(8) -0.004(10) 0.087(10)
C58 0.212(16) 0.152(10) 0.244(16) 0.026(9) 0.005(11) 0.094(10)
C59 0.244(16) 0.150(9) 0.256(15) 0.038(10) 0.035(12) 0.097(11)
C60 0.219(14) 0.147(9) 0.230(12) 0.036(9) 0.029(10) 0.087(10)
C61 0.158(11) 0.130(7) 0.188(11) 0.012(7) -0.013(8) 0.077(8)
C62 0.144(11) 0.127(7) 0.158(10) 0.002(7) -0.007(8) 0.074(7)
C63 0.123(8) 0.117(6) 0.169(10) -0.006(6) -0.009(7) 0.071(6)
C64 0.150(10) 0.117(7) 0.277(15) -0.022(8) -0.065(10) 0.077(7)
C65 0.157(10) 0.114(7) 0.294(16) -0.018(8) -0.061(10) 0.075(7)
C66 0.135(9) 0.115(6) 0.224(12) -0.005(6) -0.012(8) 0.075(6)
C67 0.141(9) 0.120(7) 0.225(13) 0.006(8) -0.015(9) 0.075(7)
C68 0.131(9) 0.119(7) 0.204(12) 0.004(7) -0.019(8) 0.073(7)
C69 0.147(9) 0.118(6) 0.212(9) -0.004(6) 0.003(7) 0.079(6)
C70 0.192(12) 0.138(7) 0.203(9) -0.002(6) 0.007(8) 0.103(8)
C71 0.275(16) 0.149(8) 0.222(10) 0.009(7) 0.043(10) 0.121(10)
C72 0.323(18) 0.162(8) 0.219(10) 0.011(7) 0.054(11) 0.134(10)
C73 0.281(16) 0.151(8) 0.202(10) 0.001(7) 0.033(10) 0.121(9)
C74 0.290(18) 0.151(8) 0.204(10) 0.005(7) 0.046(11) 0.121(10)
C75 0.259(15) 0.143(9) 0.198(10) -0.001(7) 0.038(10) 0.109(10)
C76 0.295(16) 0.159(10) 0.218(10) 0.005(8) 0.062(10) 0.131(11)
C77 0.246(15) 0.141(10) 0.222(11) 0.002(8) 0.050(10) 0.109(11)
C78 0.175(12) 0.110(8) 0.194(8) -0.012(6) 0.009(7) 0.074(8)
C79 0.167(11) 0.109(7) 0.193(9) -0.011(6) 0.008(7) 0.073(7)
C80 0.195(12) 0.114(8) 0.205(10) 0.000(7) 0.030(8) 0.082(8)
C81 0.224(14) 0.121(9) 0.216(11) 0.003(8) 0.048(9) 0.084(9)
C82 0.248(14) 0.139(9) 0.246(12) 0.014(8) 0.077(10) 0.102(9)
C83 0.215(13) 0.129(8) 0.248(13) 0.002(8) 0.063(10) 0.091(9)
C84 0.231(14) 0.131(7) 0.300(16) 0.013(9) 0.088(12) 0.094(8)
C85 0.227(14) 0.126(7) 0.280(14) 0.006(8) 0.080(11) 0.086(8)
C86 0.260(14) 0.130(8) 0.322(15) 0.007(9) 0.112(12) 0.098(9)
C87 0.243(14) 0.123(7) 0.293(14) -0.005(8) 0.088(12) 0.089(8)
C88 0.166(10) 0.114(6) 0.222(10) -0.011(7) 0.018(8) 0.074(7)
C89 0.155(10) 0.109(6) 0.188(11) -0.014(6) -0.002(7) 0.067(7)
C90 0.156(11) 0.100(7) 0.215(12) -0.018(7) -0.020(9) 0.057(7)
C91 0.147(10) 0.096(7) 0.214(12) -0.023(7) -0.030(9) 0.052(7)
C92 0.129(9) 0.094(6) 0.168(10) -0.012(6) -0.004(7) 0.052(6)
C93 0.151(10) 0.103(7) 0.210(12) -0.013(7) -0.030(9) 0.059(7)
C94 0.160(10) 0.108(7) 0.197(12) -0.005(7) -0.016(8) 0.069(7)
C95 0.142(11) 0.107(7) 0.194(11) 0.004(6) 0.027(8) 0.061(7)
C96 0.142(11) 0.103(7) 0.210(11) 0.010(6) 0.037(8) 0.056(7)
C97 0.186(13) 0.114(8) 0.236(12) 0.025(8) 0.070(10) 0.074(9)
C98 0.202(14) 0.118(8) 0.285(15) 0.040(9) 0.095(12) 0.079(9)
C99 0.190(15) 0.094(8) 0.288(15) 0.029(8) 0.092(11) 0.062(9)
C100 0.177(13) 0.096(8) 0.275(14) 0.020(8) 0.079(11) 0.057(9)
C101 0.40(3) 0.155(9) 0.250(19) 0.023(10) 0.088(19) 0.135(12)
C106 0.31(2) 0.171(14) 0.31(2) 0.033(14) 0.103(19) 0.155(16)
C107 0.26(2) 0.150(11) 0.242(16) 0.033(11) 0.064(15) 0.107(13)
C108 0.297(19) 0.200(16) 0.263(14) 0.013(12) 0.105(13) 0.126(15)
C109 0.38(3) 0.36(4) 0.256(14) -0.003(17) 0.084(17) 0.14(3)
C110 0.302(18) 0.197(16) 0.355(19) 0.001(16) 0.146(16) 0.122(14)
C111 0.42(3) 0.25(3) 0.340(18) -0.005(18) 0.135(19) 0.16(3)
C112 0.32(3) 0.126(8) 0.40(3) -0.001(11) 0.18(2) 0.097(11)

loop_
_atom_type_symbol
_atom_type_description
_atom_type_scat_dispersion_real
_atom_type_scat_dispersion_imag
_atom_type_scat_source
C C 0.0032 0.0016 'International Tables Vol C Tables 4.2.6.8 and 6.1.1.4'
H H 0.0000 0.0000 'International Tables Vol C Tables 4.2.6.8 and 6.1.1.4'
N N 0.0061 0.0032 'International Tables Vol C Tables 4.2.6.8 and 6.1.1.4'
O O 0.0106 0.0058 'International Tables Vol C Tables 4.2.6.8 and 6.1.1.4'
Fe Fe 0.3435 0.8063 'International Tables Vol C Tables 4.2.6.8 and 6.1.1.4'
Ni Ni 0.3453 1.0605 'International Tables Vol C Tables 4.2.6.8 and 6.1.1.4'
B B 0.0013 0.0007 'International Tables Vol C Tables 4.2.6.8 and 6.1.1.4'
F F 0.0168 0.0099 'International Tables Vol C Tables 4.2.6.8 and 6.1.1.4'

loop_
_geom_angle_atom_site_label_1
_geom_angle_atom_site_label_2
_geom_angle_atom_site_label_3
_geom_angle
_geom_angle_site_symmetry_1
_geom_angle_site_symmetry_3
N9 Fe1 N11 87.1(5) . 3_665
N9 Fe1 N10 81.3(5) . .
N11 Fe1 N10 97.1(4) 3_665 .
N9 Fe1 N1 96.3(5) . .
N11 Fe1 N1 175.5(5) 3_665 .
N10 Fe1 N1 86.3(5) . .
N9 Fe1 N2 176.6(5) . .
N11 Fe1 N2 96.3(4) 3_665 .
N10 Fe1 N2 97.8(5) . .
N1 Fe1 N2 80.3(5) . .
N9 Fe1 N12 96.0(5) . 3_665
N11 Fe1 N12 81.0(4) 3_665 3_665
N10 Fe1 N12 176.8(5) . 3_665
N1 Fe1 N12 95.7(5) . 3_665
N2 Fe1 N12 85.0(5) . 3_665
N3 Fe2 N3 98.5(5) . 2_655
N3 Fe2 N3 98.5(5) . 3_665
N3 Fe2 N3 98.5(5) 2_655 3_665
N3 Fe2 N4 79.9(5) . .
N3 Fe2 N4 174.1(5) 2_655 .
N3 Fe2 N4 87.3(5) 3_665 .
N3 Fe2 N4 87.3(5) . 2_655
N3 Fe2 N4 79.9(5) 2_655 2_655
N3 Fe2 N4 174.1(5) 3_665 2_655
N4 Fe2 N4 94.4(5) . 2_655
N3 Fe2 N4 174.1(5) . 3_665
N3 Fe2 N4 87.3(5) 2_655 3_665
N3 Fe2 N4 79.9(5) 3_665 3_665
N4 Fe2 N4 94.4(5) . 3_665
N4 Fe2 N4 94.4(5) 2_655 3_665
N8 Ni1 N5 89.0(5) . .
N8 Ni1 N7 91.8(5) . .
N5 Ni1 N7 177.3(6) . .
N8 Ni1 N6 177.2(6) . .
N5 Ni1 N6 92.4(6) . .
N7 Ni1 N6 87.0(5) . .
N13 Ni2 N16 88.4(5) . .
N13 Ni2 N14 92.4(5) . .
N16 Ni2 N14 179.1(6) . .
N13 Ni2 N15 179.3(7) . .
N16 Ni2 N15 91.6(5) . .
N14 Ni2 N15 87.5(5) . .
C1 N1 C5 117.1(14) . .
C1 N1 Fe1 129.4(12) . .
C5 N1 Fe1 113.4(10) . .
C6 N2 C7 116.3(13) . .
C6 N2 Fe1 116.6(10) . .
C7 N2 Fe1 126.4(9) . .
C39 N3 C36 119.6(13) . .
C39 N3 Fe2 114.8(10) . .
C36 N3 Fe2 122.8(10) . .
C44 N4 C40 117.8(12) . .
C44 N4 Fe2 129.0(10) . .
C40 N4 Fe2 113.2(9) . .
C14 N5 C17 105.3(14) . .
C14 N5 Ni1 130.2(12) . .
C17 N5 Ni1 124.5(11) . .
C19 N6 C22 107.4(14) . .
C19 N6 Ni1 125.4(12) . .
C22 N6 Ni1 127.1(11) . .
C27 N7 C24 103.4(12) . .
C27 N7 Ni1 125.2(10) . .
C24 N7 Ni1 131.4(10) . .
C29 N8 C32 104.6(13) . .
C29 N8 Ni1 126.8(11) . .
C32 N8 Ni1 128.5(11) . .
N1 C1 C2 124.6(17) . .
N1 C1 H1 117.7 . .
C2 C1 H1 117.7 . .
C3 C2 C1 118.8(17) . .
C3 C2 H2 120.6 . .
C1 C2 H2 120.6 . .
C2 C3 C4 120.6(18) . .
C2 C3 H3 119.7 . .
C4 C3 H3 119.7 . .
C5 C4 C3 117.3(16) . .
C5 C4 H4 121.4 . .
C3 C4 H4 121.4 . .
N1 C5 C4 121.4(14) . .
N1 C5 C6 113.8(13) . .
C4 C5 C6 124.4(15) . .
N2 C6 C5 115.8(14) . .
N2 C6 H6 122.1 . .
C5 C6 H6 122.1 . .
C8 C7 C12 121.3(13) . .
C8 C7 N2 119.8(12) . .
C12 C7 N2 118.9(12) . .
C7 C8 C9 118.5(14) . .
C7 C8 H8 120.8 . .
C9 C8 H8 120.8 . .
C10 C9 C8 121.3(14) . .
C10 C9 H9 119.4 . .
C8 C9 H9 119.4 . .
C9 C10 C11 119.5(14) . .
C9 C10 C13 119.6(13) . .
C11 C10 C13 120.9(14) . .
C12 C11 C10 121.5(15) . .
C12 C11 H11 119.2 . .
C10 C11 H11 119.2 . .
C11 C12 C7 117.9(14) . .
C11 C12 H12 121.1 . .
C7 C12 H12 121.1 . .
C14 C13 C32 123.0(14) . .
C14 C13 C10 118.3(14) . .
C32 C13 C10 118.0(14) . .
N5 C14 C13 122.9(15) . .
N5 C14 C15 111.8(15) . .
C13 C14 C15 125.2(15) . .
C16 C15 C14 106.2(13) . .
C16 C15 C45 118.9(15) . .
C14 C15 C45 134.8(16) . .
C15 C16 C17 106.9(14) . .
C15 C16 C46 129.1(16) . .
C17 C16 C46 123.9(17) . .
N5 C17 C18 124.2(15) . .
N5 C17 C16 109.8(14) . .
C18 C17 C16 125.3(18) . .
C19 C18 C17 124.9(17) . .
C19 C18 H18 117.6 . .
C17 C18 H18 117.6 . .
N6 C19 C18 124.1(17) . .
N6 C19 C20 111.2(16) . .
C18 C19 C20 123.6(17) . .
C21 C20 C19 107.0(15) . .
C21 C20 C48 127.2(19) . .
C19 C20 C48 124.0(19) . .
C20 C21 C22 107.0(14) . .
C20 C21 C50 123.8(18) . .
C22 C21 C50 128.7(18) . .
C23 C22 N6 124.3(15) . .
C23 C22 C21 125.8(16) . .
N6 C22 C21 107.0(14) . .
C22 C23 C24 125.7(14) . .
C22 C23 C33 119.9(15) . .
C24 C23 C33 114.3(14) . .
C23 C24 N7 120.4(14) . .
C23 C24 C25 128.7(14) . .
N7 C24 C25 110.7(13) . .
C26 C25 C24 107.6(13) . .
C26 C25 C51 120.7(15) . .
C24 C25 C51 131.6(15) . .
C25 C26 C27 106.0(13) . .
C25 C26 C52 127.2(16) . .
C27 C26 C52 126.0(16) . .
C28 C27 N7 124.3(14) . .
C28 C27 C26 123.8(15) . .
N7 C27 C26 111.6(13) . .
C27 C28 C29 123.6(15) . .
C27 C28 H28 118.2 . .
C29 C28 H28 118.2 . .
N8 C29 C28 123.2(15) . .
N8 C29 C30 110.2(14) . .
C28 C29 C30 126.6(15) . .
C31 C30 C29 107.4(14) . .
C31 C30 C54 131.5(17) . .
C29 C30 C54 120.8(16) . .
C30 C31 C32 107.3(13) . .
C30 C31 C56 123.7(16) . .
C32 C31 C56 129.0(16) . .
N8 C32 C31 110.0(13) . .
N8 C32 C13 121.5(14) . .
C31 C32 C13 127.9(14) . .
C34 C33 C38 117.1(13) . .
C34 C33 C23 123.4(14) . .
C38 C33 C23 119.5(14) . .
C35 C34 C33 123.2(15) . .
C35 C34 H34 118.4 . .
C33 C34 H34 118.4 . .
C36 C35 C34 118.5(15) . .
C36 C35 H35 120.7 . .
C34 C35 H35 120.7 . .
C35 C36 N3 120.8(14) . .
C35 C36 C37 121.0(14) . .
N3 C36 C37 118.0(14) . .
C38 C37 C36 118.5(14) . .
C38 C37 H37 120.8 . .
C36 C37 H37 120.8 . .
C37 C38 C33 121.5(14) . .
C37 C38 H38 119.2 . .
C33 C38 H38 119.2 . .
N3 C39 C40 117.6(14) . .
N3 C39 H39 121.2 . .
C40 C39 H39 121.2 . .
N4 C40 C41 124.5(13) . .
N4 C40 C39 113.8(12) . .
C41 C40 C39 121.7(13) . .
C42 C41 C40 115.8(14) . .
C42 C41 H41 122.1 . .
C40 C41 H41 122.1 . .
C43 C42 C41 120.2(15) . .
C43 C42 H42 119.9 . .
C41 C42 H42 119.9 . .
C42 C43 C44 120.0(14) . .
C42 C43 H43 120.0 . .
C44 C43 H43 120.0 . .
N4 C44 C43 121.3(14) . .
N4 C44 H44 119.3 . .
C43 C44 H44 119.3 . .
C15 C45 H45A 109.5 . .
C15 C45 H45B 109.5 . .
H45A C45 H45B 109.5 . .
C15 C45 H45C 109.5 . .
H45A C45 H45C 109.5 . .
H45B C45 H45C 109.5 . .
C16 C46 C47 105.2(14) . .
C16 C46 H46A 110.7 . .
C47 C46 H46A 110.7 . .
C16 C46 H46B 110.7 . .
C47 C46 H46B 110.7 . .
H46A C46 H46B 108.8 . .
C46 C47 H47A 109.5 . .
C46 C47 H47B 109.5 . .
H47A C47 H47B 109.5 . .
C46 C47 H47C 109.5 . .
H47A C47 H47C 109.5 . .
H47B C47 H47C 109.5 . .
C49' C48 C20 109.1(17) . .
C20 C48 C49 106.1(16) . .
C20 C48 H48Z 110.5 . .
C49 C48 H48Z 110.5 . .
C20 C48 H48Y 110.5 . .
C49 C48 H48Y 110.5 . .
H48Z C48 H48Y 108.7 . .
C49' C48 H48X 109.9 . .
C20 C48 H48X 109.9 . .
C49' C48 H48V 109.9 . .
C20 C48 H48V 109.9 . .
H48X C48 H48V 108.3 . .
C48 C49 H49A 109.5 . .
C48 C49 H49B 109.5 . .
H49A C49 H49B 109.5 . .
C48 C49 H49C 109.5 . .
H49A C49 H49C 109.5 . .
H49B C49 H49C 109.5 . .
C21 C50 H50A 109.5 . .
C21 C50 H50B 109.5 . .
H50A C50 H50B 109.5 . .
C21 C50 H50C 109.5 . .
H50A C50 H50C 109.5 . .
H50B C50 H50C 109.5 . .
C25 C51 H51A 109.5 . .
C25 C51 H51B 109.5 . .
H51A C51 H51B 109.5 . .
C25 C51 H51C 109.5 . .
H51A C51 H51C 109.5 . .
H51B C51 H51C 109.5 . .
C26 C52 C53 109.2(14) . .
C26 C52 H52A 109.8 . .
C53 C52 H52A 109.8 . .
C26 C52 H52B 109.8 . .
C53 C52 H52B 109.8 . .
H52A C52 H52B 108.3 . .
C52 C53 H53A 109.5 . .
C52 C53 H53B 109.5 . .
H53A C53 H53B 109.5 . .
C52 C53 H53C 109.5 . .
H53A C53 H53C 109.5 . .
H53B C53 H53C 109.5 . .
C30 C54 C55 109.0(14) . .
C30 C54 H54A 109.9 . .
C55 C54 H54A 109.9 . .
C30 C54 H54B 109.9 . .
C55 C54 H54B 109.9 . .
H54A C54 H54B 108.3 . .
C54 C55 H55A 109.5 . .
C54 C55 H55B 109.5 . .
H55A C55 H55B 109.5 . .
C54 C55 H55C 109.5 . .
H55A C55 H55C 109.5 . .
H55B C55 H55C 109.5 . .
C31 C56 H56A 109.5 . .
C31 C56 H56B 109.5 . .
H56A C56 H56B 109.5 . .
C31 C56 H56C 109.5 . .
H56A C56 H56C 109.5 . .
H56B C56 H56C 109.5 . .
C48 C49' H49D 109.5 . .
C48 C49' H49E 109.5 . .
H49D C49' H49E 109.5 . .
C48 C49' H49F 109.5 . .
H49D C49' H49F 109.5 . .
H49E C49' H49F 109.5 . .
C57 N9 C61 116.4(14) . .
C57 N9 Fe1 129.2(13) . .
C61 N9 Fe1 114.2(10) . .
C62 N10 C63 115.7(12) . .
C62 N10 Fe1 115.6(10) . .
C63 N10 Fe1 127.9(10) . .
C95 N11 C92 117.7(11) . .
C95 N11 Fe1 114.7(9) . 2_655
C92 N11 Fe1 127.2(9) . 2_655
C100 N12 C96 117.4(4) . .
C100 N12 Fe1 128.7(6) . 2_655
C96 N12 Fe1 113.8(6) . 2_655
C70 N13 C73 103.3(13) . .
C70 N13 Ni2 130.8(12) . .
C73 N13 Ni2 125.9(10) . .
C75 N14 C78 106.5(13) . .
C75 N14 Ni2 125.5(11) . .
C78 N14 Ni2 127.9(11) . .
C83 N15 C80 104.5(12) . .
C83 N15 Ni2 124.3(10) . .
C80 N15 Ni2 131.2(10) . .
C85 N16 C88 101.7(12) . .
C85 N16 Ni2 127.9(10) . .
C88 N16 Ni2 130.3(11) . .
N9 C57 C58 125.2(18) . .
N9 C57 H57 117.4 . .
C58 C57 H57 117.4 . .
C59 C58 C57 117.0(19) . .
C59 C58 H58 121.5 . .
C57 C58 H58 121.5 . .
C58 C59 C60 123.2(19) . .
C58 C59 H59 118.4 . .
C60 C59 H59 118.4 . .
C61 C60 C59 115.0(16) . .
C61 C60 H60 122.5 . .
C59 C60 H60 122.5 . .
N9 C61 C60 122.9(15) . .
N9 C61 C62 113.1(14) . .
C60 C61 C62 124.0(16) . .
N10 C62 C61 115.5(14) . .
N10 C62 H62 122.2 . .
C61 C62 H62 122.2 . .
C64 C63 C68 121.2(13) . .
C64 C63 N10 119.0(12) . .
C68 C63 N10 119.5(12) . .
C63 C64 C65 118.9(14) . .
C63 C64 H64 120.6 . .
C65 C64 H64 120.6 . .
C66 C65 C64 122.3(14) . .
C66 C65 H65 118.8 . .
C64 C65 H65 118.8 . .
C65 C66 C67 118.7(13) . .
C65 C66 C69 119.7(13) . .
C67 C66 C69 121.6(13) . .
C68 C67 C66 120.6(13) . .
C68 C67 H67 119.7 . .
C66 C67 H67 119.7 . .
C67 C68 C63 118.1(13) . .
C67 C68 H68 120.9 . .
C63 C68 H68 120.9 . .
C70 C69 C88 123.2(14) . .
C70 C69 C66 119.9(14) . .
C88 C69 C66 116.6(13) . .
N13 C70 C69 123.3(15) . .
N13 C70 C71 113.3(14) . .
C69 C70 C71 123.3(14) . .
C72 C71 C70 105.1(14) . .
C72 C71 C101 120.4(16) . .
C70 C71 C101 134.5(16) . .
C71 C72 C73 107.1(15) . .
C71 C72 C102 129.5(18) . .
C73 C72 C102 123.2(18) . .
N13 C73 C74 124.5(15) . .
N13 C73 C72 110.9(14) . .
C74 C73 C72 123.6(17) . .
C75 C74 C73 122.8(17) . .
C75 C74 H74 118.6 . .
C73 C74 H74 118.6 . .
N14 C75 C74 126.3(16) . .
N14 C75 C76 111.8(15) . .
C74 C75 C76 121.5(16) . .
C77 C76 C75 106.4(14) . .
C77 C76 C104 128.8(18) . .
C75 C76 C104 124.8(18) . .
C76 C77 C78 108.1(14) . .
C76 C77 C106 124.0(17) . .
C78 C77 C106 127.9(16) . .
C79 C78 N14 125.5(14) . .
C79 C78 C77 127.6(14) . .
N14 C78 C77 106.7(13) . .
C78 C79 C80 125.3(14) . .
C78 C79 C89 119.2(14) . .
C80 C79 C89 115.3(14) . .
C79 C80 N15 119.9(14) . .
C79 C80 C81 129.4(14) . .
N15 C80 C81 110.0(13) . .
C82 C81 C80 108.8(13) . .
C82 C81 C107 121.6(15) . .
C80 C81 C107 129.4(15) . .
C81 C82 C83 104.6(13) . .
C81 C82 C108 127.9(16) . .
C83 C82 C108 126.6(15) . .
C84 C83 N15 125.5(15) . .
C84 C83 C82 122.8(16) . .
N15 C83 C82 111.7(13) . .
C83 C84 C85 124.9(17) . .
C83 C84 H84 117.6 . .
C85 C84 H84 117.6 . .
N16 C85 C84 121.7(15) . .
N16 C85 C86 110.7(14) . .
C84 C85 C86 127.3(16) . .
C87 C86 C85 107.3(15) . .
C87 C86 C110 127.6(17) . .
C85 C86 C110 124.7(17) . .
C86 C87 C88 105.5(13) . .
C86 C87 C112 124.3(16) . .
C88 C87 C112 129.8(16) . .
N16 C88 C87 112.4(13) . .
N16 C88 C69 121.1(14) . .
C87 C88 C69 125.7(13) . .
C94 C89 C90 116.9(13) . .
C94 C89 C79 118.6(14) . .
C90 C89 C79 124.5(14) . .
C89 C90 C91 123.1(14) . .
C89 C90 H90 118.5 . .
C91 C90 H90 118.5 . .
C92 C91 C90 119.6(14) . .
C92 C91 H91 120.2 . .
C90 C91 H91 120.2 . .
C91 C92 C93 118.9(13) . .
C91 C92 N11 123.3(13) . .
C93 C92 N11 117.8(12) . .
C94 C93 C92 120.1(13) . .
C94 C93 H93 120.0 . .
C92 C93 H93 120.0 . .
C89 C94 C93 121.3(14) . .
C89 C94 H94 119.4 . .
C93 C94 H94 119.4 . .
N11 C95 C96 117.1(12) . .
N11 C95 H95 121.5 . .
C96 C95 H95 121.5 . .
N12 C96 C97 123.7(4) . .
N12 C96 C95 113.0(9) . .
C97 C96 C95 123.1(9) . .
C98 C97 C96 118.1(4) . .
C98 C97 H97 121.0 . .
C96 C97 H97 121.0 . .
C97 C98 C99 119.3(4) . .
C97 C98 H98 120.3 . .
C99 C98 H98 120.3 . .
C98 C99 C100 119.0(4) . .
C98 C99 H99 120.5 . .
C100 C99 H99 120.5 . .
N12 C100 C99 122.2(4) . .
N12 C100 H100 118.9 . .
C99 C100 H100 118.9 . .
C71 C101 H10A 109.5 . .
C71 C101 H10B 109.5 . .
H10A C101 H10B 109.5 . .
C71 C101 H10C 109.5 . .
H10A C101 H10C 109.5 . .
H10B C101 H10C 109.5 . .
C72 C102 C103 106.2(15) . .
C72 C102 C303 106.8(16) . .
C72 C102 H10Z 110.5 . .
C103 C102 H10Z 110.5 . .
C72 C102 H10Y 110.5 . .
C103 C102 H10Y 110.5 . .
H10Z C102 H10Y 108.7 . .
C72 C102 H10X 110.4 . .
C303 C102 H10X 110.4 . .
C72 C102 H10V 110.4 . .
C303 C102 H10V 110.4 . .
H10X C102 H10V 108.6 . .
C102 C103 H10D 109.5 . .
C102 C103 H10E 109.5 . .
H10D C103 H10E 109.5 . .
C102 C103 H10F 109.5 . .
H10D C103 H10F 109.5 . .
H10E C103 H10F 109.5 . .
C305 C104 C76 109.5(16) . .
C76 C104 C105 107.3(15) . .
C76 C104 H11Z 110.3 . .
C105 C104 H11Z 110.3 . .
C76 C104 H11Y 110.3 . .
C105 C104 H11Y 110.3 . .
H11Z C104 H11Y 108.5 . .
C305 C104 H11X 109.8 . .
C76 C104 H11X 109.8 . .
C305 C104 H11V 109.8 . .
C76 C104 H11V 109.8 . .
H11X C104 H11V 108.2 . .
C104 C105 H10G 109.5 . .
C104 C105 H10H 109.5 . .
H10G C105 H10H 109.5 . .
C104 C105 H10I 109.5 . .
H10G C105 H10I 109.5 . .
H10H C105 H10I 109.5 . .
C77 C106 H10J 109.5 . .
C77 C106 H10K 109.5 . .
H10J C106 H10K 109.5 . .
C77 C106 H10L 109.5 . .
H10J C106 H10L 109.5 . .
H10K C106 H10L 109.5 . .
C81 C107 H10M 109.5 . .
C81 C107 H10N 109.5 . .
H10M C107 H10N 109.5 . .
C81 C107 H10O 109.5 . .
H10M C107 H10O 109.5 . .
H10N C107 H10O 109.5 . .
C82 C108 C109 108.7(14) . .
C82 C108 H10P 110.0 . .
C109 C108 H10P 110.0 . .
C82 C108 H10Q 110.0 . .
C109 C108 H10Q 110.0 . .
H10P C108 H10Q 108.3 . .
C108 C109 H10R 109.5 . .
C108 C109 H10S 109.5 . .
H10R C109 H10S 109.5 . .
C108 C109 H10T 109.5 . .
H10R C109 H10T 109.5 . .
H10S C109 H10T 109.5 . .
C86 C110 C111 106.3(14) . .
C86 C110 H11A 110.5 . .
C111 C110 H11A 110.5 . .
C86 C110 H11B 110.5 . .
C111 C110 H11B 110.5 . .
H11A C110 H11B 108.7 . .
C110 C111 H11C 109.5 . .
C110 C111 H11D 109.5 . .
H11C C111 H11D 109.5 . .
C110 C111 H11E 109.5 . .
H11C C111 H11E 109.5 . .
H11D C111 H11E 109.5 . .
C87 C112 H11F 109.5 . .
C87 C112 H11G 109.5 . .
H11F C112 H11G 109.5 . .
C87 C112 H11H 109.5 . .
H11F C112 H11H 109.5 . .
H11G C112 H11H 109.5 . .
C102 C303 H30A 109.5 . .
C102 C303 H30B 109.5 . .
H30A C303 H30B 109.5 . .
C102 C303 H30C 109.5 . .
H30A C303 H30C 109.5 . .
H30B C303 H30C 109.5 . .
C104 C305 H30D 109.5 . .
C104 C305 H30E 109.5 . .
H30D C305 H30E 109.5 . .
C104 C305 H30F 109.5 . .
H30D C305 H30F 109.5 . .
H30E C305 H30F 109.5 . .
C201 C200 C231 119.1 . .
C201 C200 C205 119.2 . .
C231 C200 C205 108.2 . .
C200 C201 C202 120.9 . .
C200 C201 C216 120.4 . .
C202 C201 C216 107.1 . .
C203 C202 C239 120.1 . .
C203 C202 C201 118.3 . .
C239 C202 C201 109.4 . .
C202 C203 C250 118.1 . .
C202 C203 C204 120.4 . .
C250 C203 C204 108.4 . .
C205 C204 C203 120.3 . .
C205 C204 C241 121.1 . .
C203 C204 C241 106.4 . .
C204 C205 C200 120.9 . .
C204 C205 C248 119.5 . .
C200 C205 C248 108.2 . .
C211 C206 C207 122.7 . .
C211 C206 C252 118.9 . .
C207 C206 C252 107.3 . .
C208 C207 C206 118.7 . .
C208 C207 C243 119.2 . .
C206 C207 C243 110.2 . .
C207 C208 C209 119.6 . .
C207 C208 C251 120.2 . .
C209 C208 C251 108.0 . .
C210 C209 C208 121.4 . .
C210 C209 C232 119.8 . .
C208 C209 C232 107.9 . .
C209 C210 C213 120.3 . .
C209 C210 C211 118.0 . .
C213 C210 C211 109.4 . .
C206 C211 C210 119.6 . .
C206 C211 C230 121.8 . .
C210 C211 C230 106.5 . .
C250 C212 C228 118.8 . .
C250 C212 C258 120.3 . .
C228 C212 C258 108.8 . .
C238 C213 C210 120.5 . .
C238 C213 C222 119.0 . .
C210 C213 C222 108.1 . .
C248 C214 C242 120.8 . .
C248 C214 C237 119.6 . .
C242 C214 C237 107.1 . .
C216 C215 C247 120.4 . .
C216 C215 C239 108.8 . .
C247 C215 C239 118.5 . .
C224 C216 C215 121.1 . .
C224 C216 C201 119.6 . .
C215 C216 C201 108.3 . .
C225 C217 C251 120.6 . .
C225 C217 C244 109.8 . .
C251 C217 C244 118.2 . .
C256 C218 C245 119.5 . .
C256 C218 C234 119.5 . .
C245 C218 C234 108.4 . .
C226 C219 C247 120.8 . .
C226 C219 C244 119.7 . .
C247 C219 C244 108.7 . .
C257 C220 C248 120.6 . .
C257 C220 C231 119.2 . .
C248 C220 C231 109.1 . .
C258 C221 C249 121.0 . .
C258 C221 C240 120.2 . .
C249 C221 C240 107.3 . .
C246 C222 C230 121.2 . .
C246 C222 C213 120.5 . .
C230 C222 C213 106.4 . .
C236 C223 C246 119.5 . .
C236 C223 C242 119.5 . .
C246 C223 C242 108.3 . .
C216 C224 C226 119.4 . .
C216 C224 C245 120.5 . .
C226 C224 C245 107.8 . .
C217 C225 C235 122.4 . .
C217 C225 C247 108.9 . .
C235 C225 C247 118.5 . .
C219 C226 C234 120.1 . .
C219 C226 C224 119.6 . .
C234 C226 C224 108.4 . .
C254 C227 C251 119.5 . .
C254 C227 C232 119.6 . .
C251 C227 C232 108.8 . .
C239 C228 C212 120.3 . .
C239 C228 C235 119.7 . .
C212 C228 C235 108.4 . .
C237 C229 C233 120.3 . .
C237 C229 C257 120.6 . .
C233 C229 C257 107.9 . .
C233 C230 C222 118.2 . .
C233 C230 C211 119.5 . .
C222 C230 C211 109.6 . .
C245 C231 C200 121.5 . .
C245 C231 C220 119.4 . .
C200 C231 C220 107.9 . .
C249 C232 C227 120.4 . .
C249 C232 C209 118.9 . .
C227 C232 C209 107.6 . .
C230 C233 C229 120.6 . .
C230 C233 C253 119.1 . .
C229 C233 C253 108.4 . .
C255 C234 C226 119.4 . .
C255 C234 C218 120.9 . .
C226 C234 C218 107.9 . .
C225 C235 C228 121.4 . .
C225 C235 C254 118.3 . .
C228 C235 C254 107.2 . .
C223 C236 C238 120.2 . .
C223 C236 C240 118.9 . .
C238 C236 C240 108.2 . .
C229 C237 C246 119.5 . .
C229 C237 C214 119.4 . .
C246 C237 C214 107.9 . .
C213 C238 C236 120.1 . .
C213 C238 C249 118.8 . .
C236 C238 C249 109.1 . .
C228 C239 C202 121.0 . .
C228 C239 C215 120.9 . .
C202 C239 C215 106.4 . .
C259 C240 C236 121.2 . .
C259 C240 C221 119.4 . .
C236 C240 C221 107.6 . .
C242 C241 C259 120.9 . .
C242 C241 C204 117.9 . .
C259 C241 C204 108.6 . .
C241 C242 C214 120.3 . .
C241 C242 C223 120.1 . .
C214 C242 C223 108.4 . .
C244 C243 C255 119.7 . .
C244 C243 C207 121.2 . .
C255 C243 C207 107.2 . .
C243 C244 C219 120.5 . .
C243 C244 C217 120.9 . .
C219 C244 C217 105.7 . .
C231 C245 C218 120.6 . .
C231 C245 C224 118.8 . .
C218 C245 C224 107.5 . .
C222 C246 C223 120.7 . .
C222 C246 C237 120.1 . .
C223 C246 C237 108.2 . .
C215 C247 C219 118.7 . .
C215 C247 C225 120.9 . .
C219 C247 C225 106.9 . .
C214 C248 C220 122.0 . .
C214 C248 C205 120.4 . .
C220 C248 C205 106.5 . .
C232 C249 C238 121.6 . .
C232 C249 C221 119.5 . .
C238 C249 C221 107.7 . .
C212 C250 C259 120.4 . .
C212 C250 C203 121.7 . .
C259 C250 C203 107.3 . .
C217 C251 C227 119.4 . .
C217 C251 C208 120.2 . .
C227 C251 C208 107.7 . .
C253 C252 C255 120.9 . .
C253 C252 C206 118.8 . .
C255 C252 C206 107.8 . .
C252 C253 C233 121.9 . .
C252 C253 C256 119.1 . .
C233 C253 C256 107.3 . .
C227 C254 C235 119.8 . .
C227 C254 C258 119.3 . .
C235 C254 C258 108.9 . .
C234 C255 C243 120.7 . .
C234 C255 C252 119.7 . .
C243 C255 C252 107.5 . .
C218 C256 C257 118.9 . .
C218 C256 C253 120.0 . .
C257 C256 C253 109.5 . .
C220 C257 C256 122.4 . .
C220 C257 C229 118.0 . .
C256 C257 C229 107.0 . .
C221 C258 C212 120.3 . .
C221 C258 C254 120.1 . .
C212 C258 C254 106.8 . .
C240 C259 C241 119.5 . .
C240 C259 C250 119.3 . .
C241 C259 C250 109.3 . .
N1B C1B C2B 123.6 . .
N1B C1B C6B 116.3 . .
C2B C1B C6B 120.0 . .
C3B C2B C1B 119.9 . .
C3B C2B H2B 120.0 . .
C1B C2B H2B 120.0 . .
C2B C3B C4B 120.0 . .
C2B C3B H3B 120.0 . .
C4B C3B H3B 120.0 . .
C5B C4B C3B 120.1 . .
C5B C4B H4B 120.0 . .
C3B C4B H4B 120.0 . .
C4B C5B C6B 119.9 . .
C4B C5B H5B 120.0 . .
C6B C5B H5B 120.0 . .
C5B C6B C1B 120.0 . .
C5B C6B H6B 120.0 . .
C1B C6B H6B 120.0 . .
O1B N1B O2B 128.7 . .
O1B N1B C1B 109.4 . .
O2B N1B C1B 120.7 . .
N1A C1A C2A 123.4 . .
N1A C1A C6A 116.5 . .
C2A C1A C6A 120.0 . .
C1A C2A C3A 120.0 . .
C1A C2A H2A 120.0 . .
C3A C2A H2A 120.0 . .
C2A C3A C4A 120.0 . .
C2A C3A H3A 120.0 . .
C4A C3A H3A 120.0 . .
C5A C4A C3A 120.0 . .
C5A C4A H4A 120.0 . .
C3A C4A H4A 120.0 . .
C4A C5A C6A 120.0 . .
C4A C5A H5A 120.0 . .
C6A C5A H5A 120.0 . .
C5A C6A C1A 120.0 . .
C5A C6A H6A 120.0 . .
C1A C6A H6A 120.0 . .
O1A N1A O2A 125.8 . .
O1A N1A C1A 108.6 . .
O2A N1A C1A 118.5 . .
C2E C1E C6E 120.0 . .
C2E C1E N1E 119.9 . .
C6E C1E N1E 120.1 . .
C1E C2E C3E 120.0 . .
C1E C2E H2E 120.0 . .
C3E C2E H2E 120.0 . .
C4E C3E C2E 120.0 . .
C4E C3E H3E 120.0 . .
C2E C3E H3E 120.0 . .
C5E C4E C3E 120.0 . .
C5E C4E H4E 120.0 . .
C3E C4E H4E 120.0 . .
C4E C5E C6E 120.0 . .
C4E C5E H5E 120.0 . .
C6E C5E H5E 120.0 . .
C1E C6E C5E 120.0 . .
C1E C6E H6E 120.0 . .
C5E C6E H6E 120.0 . .
O1E N1E O2E 122.8 . .
O1E N1E C1E 118.2 . .
O2E N1E C1E 119.0 . .
C2C C1C C6C 122.6 . .
C2C C1C N1C 118.4 . .
C6C C1C N1C 118.9 . .
C1C C2C C3C 118.2 . .
C1C C2C H2C 120.9 . .
C3C C2C H2C 120.9 . .
C4C C3C C2C 120.5 . .
C4C C3C H3C 119.8 . .
C2C C3C H3C 119.8 . .
C3C C4C C5C 120.2 . .
C3C C4C H4C 119.9 . .
C5C C4C H4C 119.9 . .
C4C C5C C6C 120.7 . .
C4C C5C H5C 119.7 . .
C6C C5C H5C 119.7 . .
C1C C6C C5C 117.8 . .
C1C C6C H6C 121.1 . .
C5C C6C H6C 121.1 . .
O2C N1C O1C 123.8 . .
O2C N1C C1C 118.7 . .
O1C N1C C1C 117.4 . .
F3 B1 F4 108.4 . .
F3 B1 F2 106.1 . .
F4 B1 F2 112.2 . .
F3 B1 F1 110.4 . .
F4 B1 F1 110.5 . .
F2 B1 F1 109.1 . .
F2' B1' F3' 109.6 . .
F2' B1' F4' 109.4 . .
F3' B1' F4' 108.0 . .
F2' B1' F1' 109.7 . .
F3' B1' F1' 109.0 . .
F4' B1' F1' 111.1 . .
F3A B1A F4A 109.4 . .
F3A B1A F2A 109.4 . .
F4A B1A F2A 109.5 . .
F3A B1A F1A 109.5 . .
F4A B1A F1A 109.5 . .
F2A B1A F1A 109.5 . .

loop_
_geom_bond_atom_site_label_1
_geom_bond_atom_site_label_2
_geom_bond_distance
_geom_bond_site_symmetry_2
Fe1 N9 1.942(13) .
Fe1 N11 1.976(10) 3_665
Fe1 N10 1.979(11) .
Fe1 N1 1.986(12) .
Fe1 N2 2.006(11) .
Fe1 N12 2.009(8) 3_665
Fe2 N3 2.004(12) .
Fe2 N3 2.004(12) 2_655
Fe2 N3 2.004(12) 3_665
Fe2 N4 2.053(12) .
Fe2 N4 2.053(12) 2_655
Fe2 N4 2.053(12) 3_665
Ni1 N8 1.909(12) .
Ni1 N5 1.918(13) .
Ni1 N7 1.932(12) .
Ni1 N6 1.976(13) .
Ni2 N13 1.905(13) .
Ni2 N16 1.910(12) .
Ni2 N14 1.944(12) .
Ni2 N15 1.968(12) .
N1 C1 1.336(15) .
N1 C5 1.370(16) .
N2 C6 1.247(13) .
N2 C7 1.484(14) .
N3 C39 1.293(14) .
N3 C36 1.426(15) .
N4 C44 1.323(13) .
N4 C40 1.345(13) .
N5 C14 1.367(12) .
N5 C17 1.408(18) .
N6 C19 1.359(13) .
N6 C22 1.391(16) .
N7 C27 1.375(16) .
N7 C24 1.413(15) .
N8 C29 1.365(13) .
N8 C32 1.413(12) .
C1 C2 1.357(18) .
C1 H1 0.9500 .
C2 C3 1.338(19) .
C2 H2 0.9500 .
C3 C4 1.409(13) .
C3 H3 0.9500 .
C4 C5 1.400(13) .
C4 H4 0.9500 .
C5 C6 1.475(17) .
C6 H6 0.9500 .
C7 C8 1.385(15) .
C7 C12 1.420(16) .
C8 C9 1.392(12) .
C8 H8 0.9500 .
C9 C10 1.382(16) .
C9 H9 0.9500 .
C10 C11 1.387(16) .
C10 C13 1.511(17) .
C11 C12 1.381(16) .
C11 H11 0.9500 .
C12 H12 0.9500 .
C13 C14 1.390(18) .
C13 C32 1.430(17) .
C14 C15 1.435(19) .
C15 C16 1.386(19) .
C15 C45 1.539(13) .
C16 C17 1.440(14) .
C16 C46 1.537(14) .
C17 C18 1.411(19) .
C18 C19 1.379(19) .
C18 H18 0.9500 .
C19 C20 1.43(2) .
C20 C21 1.36(2) .
C20 C48 1.544(15) .
C21 C22 1.492(19) .
C21 C50 1.527(14) .
C22 C23 1.357(18) .
C23 C24 1.376(17) .
C23 C33 1.505(13) .
C24 C25 1.426(17) .
C25 C26 1.347(13) .
C25 C51 1.540(13) .
C26 C27 1.451(13) .
C26 C52 1.501(14) .
C27 C28 1.368(13) .
C28 C29 1.405(17) .
C28 H28 0.9500 .
C29 C30 1.441(18) .
C30 C31 1.338(18) .
C30 C54 1.503(14) .
C31 C32 1.416(18) .
C31 C56 1.539(13) .
C33 C34 1.395(17) .
C33 C38 1.399(13) .
C34 C35 1.389(13) .
C34 H34 0.9500 .
C35 C36 1.365(16) .
C35 H35 0.9500 .
C36 C37 1.427(17) .
C37 C38 1.393(16) .
C37 H37 0.9500 .
C38 H38 0.9500 .
C39 C40 1.455(16) .
C39 H39 0.9500 .
C40 C41 1.389(14) .
C41 C42 1.388(14) .
C41 H41 0.9500 .
C42 C43 1.353(14) .
C42 H42 0.9500 .
C43 C44 1.391(14) .
C43 H43 0.9500 .
C44 H44 0.9500 .
C45 H45A 0.9800 .
C45 H45B 0.9800 .
C45 H45C 0.9800 .
C46 C47 1.558(16) .
C46 H46A 0.9900 .
C46 H46B 0.9900 .
C47 H47A 0.9800 .
C47 H47B 0.9800 .
C47 H47C 0.9800 .
C48 C49' 1.525(19) .
C48 C49 1.556(17) .
C48 H48Z 0.9900 .
C48 H48Y 0.9900 .
C48 H48X 0.9900 .
C48 H48V 0.9900 .
C49 H49A 0.9800 .
C49 H49B 0.9800 .
C49 H49C 0.9800 .
C50 H50A 0.9800 .
C50 H50B 0.9800 .
C50 H50C 0.9800 .
C51 H51A 0.9800 .
C51 H51B 0.9800 .
C51 H51C 0.9800 .
C52 C53 1.562(15) .
C52 H52A 0.9900 .
C52 H52B 0.9900 .
C53 H53A 0.9800 .
C53 H53B 0.9800 .
C53 H53C 0.9800 .
C54 C55 1.560(15) .
C54 H54A 0.9900 .
C54 H54B 0.9900 .
C55 H55A 0.9800 .
C55 H55B 0.9800 .
C55 H55C 0.9800 .
C56 H56A 0.9800 .
C56 H56B 0.9800 .
C56 H56C 0.9800 .
C49' H49D 0.9800 .
C49' H49E 0.9800 .
C49' H49F 0.9800 .
N9 C57 1.356(16) .
N9 C61 1.357(16) .
N10 C62 1.257(14) .
N10 C63 1.476(14) .
N11 C95 1.300(14) .
N11 C92 1.433(14) .
N11 Fe1 1.976(10) 2_655
N12 C100 1.344(4) .
N12 C96 1.347(4) .
N12 Fe1 2.010(8) 2_655
N13 C70 1.379(12) .
N13 C73 1.396(17) .
N14 C75 1.368(13) .
N14 C78 1.401(16) .
N15 C83 1.376(16) .
N15 C80 1.409(16) .
N16 C85 1.392(16) .
N16 C88 1.408(12) .
C57 C58 1.357(19) .
C57 H57 0.9500 .
C58 C59 1.328(19) .
C58 H58 0.9500 .
C59 C60 1.421(14) .
C59 H59 0.9500 .
C60 C61 1.402(13) .
C60 H60 0.9500 .
C61 C62 1.477(17) .
C62 H62 0.9500 .
C63 C64 1.360(16) .
C63 C68 1.422(15) .
C64 C65 1.389(12) .
C64 H64 0.9500 .
C65 C66 1.370(16) .
C65 H65 0.9500 .
C66 C67 1.400(16) .
C66 C69 1.517(17) .
C67 C68 1.394(16) .
C67 H67 0.9500 .
C68 H68 0.9500 .
C69 C70 1.381(17) .
C69 C88 1.423(17) .
C70 C71 1.432(19) .
C71 C72 1.376(19) .
C71 C101 1.529(14) .
C72 C73 1.446(14) .
C72 C102 1.535(14) .
C73 C74 1.411(19) .
C74 C75 1.369(19) .
C74 H74 0.9500 .
C75 C76 1.43(2) .
C76 C77 1.351(19) .
C76 C104 1.531(12) .
C77 C78 1.486(18) .
C77 C106 1.523(14) .
C78 C79 1.352(17) .
C79 C80 1.396(17) .
C79 C89 1.495(13) .
C80 C81 1.425(18) .
C81 C82 1.368(13) .
C81 C107 1.531(13) .
C82 C83 1.463(13) .
C82 C108 1.506(13) .
C83 C84 1.356(16) .
C84 C85 1.398(18) .
C84 H84 0.9500 .
C85 C86 1.431(19) .
C86 C87 1.339(19) .
C86 C110 1.508(14) .
C87 C88 1.421(18) .
C87 C112 1.536(13) .
C89 C94 1.386(16) .
C89 C90 1.395(16) .
C90 C91 1.404(12) .
C90 H90 0.9500 .
C91 C92 1.361(16) .
C91 H91 0.9500 .
C92 C93 1.432(16) .
C93 C94 1.401(16) .
C93 H93 0.9500 .
C94 H94 0.9500 .
C95 C96 1.467(14) .
C95 H95 0.9500 .
C96 C97 1.380(4) .
C97 C98 1.379(4) .
C97 H97 0.9500 .
C98 C99 1.379(4) .
C98 H98 0.9500 .
C99 C100 1.391(4) .
C99 H99 0.9500 .
C100 H100 0.9500 .
C101 H10A 0.9800 .
C101 H10B 0.9800 .
C101 H10C 0.9800 .
C102 C103 1.555(16) .
C102 C303 1.561(19) .
C102 H10Z 0.9900 .
C102 H10Y 0.9900 .
C102 H10X 0.9900 .
C102 H10V 0.9900 .
C103 H10D 0.9800 .
C103 H10E 0.9800 .
C103 H10F 0.9800 .
C104 C305 1.522(19) .
C104 C105 1.547(17) .
C104 H11Z 0.9900 .
C104 H11Y 0.9900 .
C104 H11X 0.9900 .
C104 H11V 0.9900 .
C105 H10G 0.9800 .
C105 H10H 0.9800 .
C105 H10I 0.9800 .
C106 H10J 0.9800 .
C106 H10K 0.9800 .
C106 H10L 0.9800 .
C107 H10M 0.9800 .
C107 H10N 0.9800 .
C107 H10O 0.9800 .
C108 C109 1.563(15) .
C108 H10P 0.9900 .
C108 H10Q 0.9900 .
C109 H10R 0.9800 .
C109 H10S 0.9800 .
C109 H10T 0.9800 .
C110 C111 1.572(16) .
C110 H11A 0.9900 .
C110 H11B 0.9900 .
C111 H11C 0.9800 .
C111 H11D 0.9800 .
C111 H11E 0.9800 .
C112 H11F 0.9800 .
C112 H11G 0.9800 .
C112 H11H 0.9800 .
C303 H30A 0.9800 .
C303 H30B 0.9800 .
C303 H30C 0.9800 .
C305 H30D 0.9800 .
C305 H30E 0.9800 .
C305 H30F 0.9800 .
C200 C201 1.4251 .
C200 C231 1.4338 .
C200 C205 1.4475 .
C201 C202 1.4525 .
C201 C216 1.4527 .
C202 C203 1.4126 .
C202 C239 1.4291 .
C203 C250 1.4632 .
C203 C204 1.4715 .
C204 C205 1.3689 .
C204 C241 1.4841 .
C205 C248 1.4789 .
C206 C211 1.3893 .
C206 C207 1.4102 .
C206 C252 1.4810 .
C207 C208 1.3974 .
C207 C243 1.4612 .
C208 C209 1.4621 .
C208 C251 1.4726 .
C209 C210 1.3866 .
C209 C232 1.4728 .
C210 C213 1.4479 .
C210 C211 1.4614 .
C211 C230 1.4683 .
C212 C250 1.3829 .
C212 C228 1.4536 .
C212 C258 1.4588 .
C213 C238 1.3971 .
C213 C222 1.4840 .
C214 C248 1.3489 .
C214 C242 1.4647 .
C214 C237 1.4840 .
C215 C216 1.4186 .
C215 C247 1.4233 .
C215 C239 1.4759 .
C216 C224 1.3923 .
C217 C225 1.3896 .
C217 C251 1.4113 .
C217 C244 1.4790 .
C218 C256 1.4097 .
C218 C245 1.4681 .
C218 C234 1.4698 .
C219 C226 1.3860 .
C219 C247 1.4547 .
C219 C244 1.4550 .
C220 C257 1.3935 .
C220 C248 1.4361 .
C220 C231 1.4588 .
C221 C258 1.3653 .
C221 C249 1.4750 .
C221 C240 1.4813 .
C222 C246 1.3643 .
C222 C230 1.4610 .
C223 C236 1.4086 .
C223 C246 1.4519 .
C223 C242 1.4668 .
C224 C226 1.4730 .
C224 C245 1.4752 .
C225 C235 1.4085 .
C225 C247 1.4637 .
C226 C234 1.4583 .
C227 C254 1.4196 .
C227 C251 1.4564 .
C227 C232 1.4595 .
C228 C239 1.3846 .
C228 C235 1.4603 .
C229 C237 1.3752 .
C229 C233 1.4538 .
C229 C257 1.4891 .
C230 C233 1.3973 .
C231 C245 1.4012 .
C232 C249 1.3861 .
C233 C253 1.4556 .
C234 C255 1.3773 .
C235 C254 1.4620 .
C236 C238 1.4491 .
C236 C240 1.4589 .
C237 C246 1.4673 .
C238 C249 1.4497 .
C240 C259 1.4055 .
C241 C242 1.4009 .
C241 C259 1.4237 .
C243 C244 1.3676 .
C243 C255 1.4578 .
C250 C259 1.4603 .
C252 C253 1.4032 .
C252 C255 1.4659 .
C253 C256 1.4680 .
C254 C258 1.4692 .
C256 C257 1.4353 .
C1B N1B 1.3422 .
C1B C2B 1.3964 .
C1B C6B 1.3984 .
C2B C3B 1.3963 .
C2B H2B 0.9500 .
C3B C4B 1.3977 .
C3B H3B 0.9500 .
C4B C5B 1.3961 .
C4B H4B 0.9500 .
C5B C6B 1.3966 .
C5B H5B 0.9500 .
C6B H6B 0.9500 .
N1B O1B 1.1284 .
N1B O2B 1.2669 .
C1A N1A 1.3698 .
C1A C2A 1.3970 .
C1A C6A 1.3980 .
C2A C3A 1.3972 .
C2A H2A 0.9500 .
C3A C4A 1.3979 .
C3A H3A 0.9500 .
C4A C5A 1.3971 .
C4A H4A 0.9500 .
C5A C6A 1.3973 .
C5A H5A 0.9500 .
C6A H6A 0.9500 .
N1A O1A 1.1332 .
N1A O2A 1.2691 .
C1E C2E 1.3969 .
C1E C6E 1.3975 .
C1E N1E 1.4639 .
C2E C3E 1.3977 .
C2E H2E 0.9500 .
C3E C4E 1.3974 .
C3E H3E 0.9500 .
C4E C5E 1.3968 .
C4E H4E 0.9500 .
C5E C6E 1.3978 .
C5E H5E 0.9500 .
C6E H6E 0.9500 .
N1E O1E 1.2321 .
N1E O2E 1.2338 .
C1C C2C 1.3823 .
C1C C6C 1.3876 .
C1C N1C 1.4727 .
C2C C3C 1.3934 .
C2C H2C 0.9500 .
C3C C4C 1.3776 .
C3C H3C 0.9500 .
C4C C5C 1.3859 .
C4C H4C 0.9500 .
C5C C6C 1.3902 .
C5C H5C 0.9500 .
C6C H6C 0.9500 .
N1C O2C 1.2238 .
N1C O1C 1.2257 .
B1 F3 1.3431 .
B1 F4 1.3431 .
B1 F2 1.3451 .
B1 F1 1.3511 .
B1' F2' 1.3445 .
B1' F3' 1.3450 .
B1' F4' 1.3459 .
B1' F1' 1.3469 .
B1A F3A 1.4076 .
B1A F4A 1.4096 .
B1A F2A 1.4101 .
B1A F1A 1.4103 .

loop_
_geom_torsion_atom_site_label_1
_geom_torsion_atom_site_label_2
_geom_torsion_atom_site_label_3
_geom_torsion_atom_site_label_4
_geom_torsion
_geom_torsion_site_symmetry_1
C5 N1 C1 C2 6(2) .
Fe1 N1 C1 C2 -172.3(12) .
N1 C1 C2 C3 -3(3) .
C1 C2 C3 C4 -1(3) .
C2 C3 C4 C5 1(3) .
C1 N1 C5 C4 -5(2) .
Fe1 N1 C5 C4 173.7(13) .
C1 N1 C5 C6 -178.7(13) .
Fe1 N1 C5 C6 -0.4(17) .
C3 C4 C5 N1 1(3) .
C3 C4 C5 C6 174.8(17) .
C7 N2 C6 C5 -173.3(12) .
Fe1 N2 C6 C5 -2.8(18) .
N1 C5 C6 N2 2(2) .
C4 C5 C6 N2 -171.8(16) .
C6 N2 C7 C8 -101.0(17) .
Fe1 N2 C7 C8 89.5(15) .
C6 N2 C7 C12 77.5(18) .
Fe1 N2 C7 C12 -92.0(15) .
C12 C7 C8 C9 3(2) .
N2 C7 C8 C9 -178.7(13) .
C7 C8 C9 C10 -2(2) .
C8 C9 C10 C11 1(3) .
C8 C9 C10 C13 -179.3(15) .
C9 C10 C11 C12 0(3) .
C13 C10 C11 C12 -180.0(17) .
C10 C11 C12 C7 1(3) .
C8 C7 C12 C11 -2(2) .
N2 C7 C12 C11 179.3(15) .
C9 C10 C13 C14 95(2) .
C11 C10 C13 C14 -85(2) .
C9 C10 C13 C32 -94.4(19) .
C11 C10 C13 C32 85(2) .
C17 N5 C14 C13 -176.7(18) .
Ni1 N5 C14 C13 4(3) .
C17 N5 C14 C15 1(2) .
Ni1 N5 C14 C15 -178.4(13) .
C32 C13 C14 N5 13(3) .
C10 C13 C14 N5 -176.7(15) .
C32 C13 C14 C15 -164.4(17) .
C10 C13 C14 C15 6(3) .
N5 C14 C15 C16 -1(2) .
C13 C14 C15 C16 176.3(19) .
N5 C14 C15 C45 175(2) .
C13 C14 C15 C45 -7(4) .
C14 C15 C16 C17 1(3) .
C45 C15 C16 C17 -175.9(18) .
C14 C15 C16 C46 -176(2) .
C45 C15 C16 C46 7(4) .
C14 N5 C17 C18 -171(2) .
Ni1 N5 C17 C18 9(3) .
C14 N5 C17 C16 0(2) .
Ni1 N5 C17 C16 179.1(14) .
C15 C16 C17 N5 0(3) .
C46 C16 C17 N5 177(2) .
C15 C16 C17 C18 170(2) .
C46 C16 C17 C18 -13(4) .
N5 C17 C18 C19 11(4) .
C16 C17 C18 C19 -158(3) .
C22 N6 C19 C18 172(2) .
Ni1 N6 C19 C18 -9(4) .
C22 N6 C19 C20 4(3) .
Ni1 N6 C19 C20 -177.3(16) .
C17 C18 C19 N6 -10(4) .
C17 C18 C19 C20 157(3) .
N6 C19 C20 C21 -7(3) .
C18 C19 C20 C21 -175(3) .
N6 C19 C20 C48 -172(2) .
C18 C19 C20 C48 19(4) .
C19 C20 C21 C22 7(3) .
C48 C20 C21 C22 172(2) .
C19 C20 C21 C50 179(100) .
C48 C20 C21 C50 -16(5) .
C19 N6 C22 C23 162(2) .
Ni1 N6 C22 C23 -17(3) .
C19 N6 C22 C21 0(2) .
Ni1 N6 C22 C21 -178.5(14) .
C20 C21 C22 C23 -166(2) .
C50 C21 C22 C23 22(4) .
C20 C21 C22 N6 -4(3) .
C50 C21 C22 N6 -177(3) .
N6 C22 C23 C24 -1(3) .
C21 C22 C23 C24 157(2) .
N6 C22 C23 C33 -176.8(16) .
C21 C22 C23 C33 -19(3) .
C22 C23 C24 N7 6(3) .
C33 C23 C24 N7 -178.1(13) .
C22 C23 C24 C25 -167.8(19) .
C33 C23 C24 C25 8(3) .
C27 N7 C24 C23 -172.9(16) .
Ni1 N7 C24 C23 8(2) .
C27 N7 C24 C25 2.2(18) .
Ni1 N7 C24 C25 -177.2(11) .
C23 C24 C25 C26 167.8(19) .
N7 C24 C25 C26 -7(2) .
C23 C24 C25 C51 -12(3) .
N7 C24 C25 C51 173.9(18) .
C24 C25 C26 C27 8(2) .
C51 C25 C26 C27 -172.5(17) .
C24 C25 C26 C52 178.4(18) .
C51 C25 C26 C52 -2(3) .
C24 N7 C27 C28 -171.1(18) .
Ni1 N7 C27 C28 8(3) .
C24 N7 C27 C26 3(2) .
Ni1 N7 C27 C26 -177.7(12) .
C25 C26 C27 C28 166.9(19) .
C52 C26 C27 C28 -4(3) .
C25 C26 C27 N7 -7(2) .
C52 C26 C27 N7 -177.6(17) .
N7 C27 C28 C29 14(3) .
C26 C27 C28 C29 -158.9(19) .
C32 N8 C29 C28 176.2(17) .
Ni1 N8 C29 C28 0(3) .
C32 N8 C29 C30 -2(2) .
Ni1 N8 C29 C30 -178.4(12) .
C27 C28 C29 N8 -19(3) .
C27 C28 C29 C30 159(2) .
N8 C29 C30 C31 6(2) .
C28 C29 C30 C31 -172(2) .
N8 C29 C30 C54 -179.8(17) .
C28 C29 C30 C54 2(3) .
C29 C30 C31 C32 -7(2) .
C54 C30 C31 C32 179.4(19) .
C29 C30 C31 C56 173.9(18) .
C54 C30 C31 C56 0(4) .
C29 N8 C32 C31 -3(2) .
Ni1 N8 C32 C31 173.9(12) .
C29 N8 C32 C13 169.1(16) .
Ni1 N8 C32 C13 -14(2) .
C30 C31 C32 N8 6(2) .
C56 C31 C32 N8 -174.9(18) .
C30 C31 C32 C13 -164.7(18) .
C56 C31 C32 C13 14(3) .
C14 C13 C32 N8 -8(3) .
C10 C13 C32 N8 -178.0(14) .
C14 C13 C32 C31 162.3(19) .
C10 C13 C32 C31 -8(3) .
C22 C23 C33 C34 -88(2) .
C24 C23 C33 C34 96(2) .
C22 C23 C33 C38 90(2) .
C24 C23 C33 C38 -86(2) .
C38 C33 C34 C35 5(3) .
C23 C33 C34 C35 -177.5(17) .
C33 C34 C35 C36 -4(3) .
C34 C35 C36 N3 178.4(15) .
C34 C35 C36 C37 2(3) .
C39 N3 C36 C35 -104(2) .
Fe2 N3 C36 C35 95.6(17) .
C39 N3 C36 C37 72(2) .
Fe2 N3 C36 C37 -88.3(16) .
C35 C36 C37 C38 -1(3) .
N3 C36 C37 C38 -177.0(15) .
C36 C37 C38 C33 1(3) .
C34 C33 C38 C37 -3(3) .
C23 C33 C38 C37 179.0(16) .
C36 N3 C39 C40 -170.0(13) .
Fe2 N3 C39 C40 -8.5(19) .
C44 N4 C40 C41 -3(2) .
Fe2 N4 C40 C41 175.8(13) .
C44 N4 C40 C39 175.5(13) .
Fe2 N4 C40 C39 -5.9(16) .
N3 C39 C40 N4 10(2) .
N3 C39 C40 C41 -171.9(15) .
N4 C40 C41 C42 1(2) .
C39 C40 C41 C42 -176.8(15) .
C40 C41 C42 C43 -3(2) .
C41 C42 C43 C44 6(2) .
C40 N4 C44 C43 6(2) .
Fe2 N4 C44 C43 -172.6(10) .
C42 C43 C44 N4 -8(2) .
C15 C16 C46 C47 73(3) .
C17 C16 C46 C47 -104(3) .
C21 C20 C48 C49' 91(4) .
C19 C20 C48 C49' -106(4) .
C21 C20 C48 C49 -122(5) .
C19 C20 C48 C49 40(5) .
C25 C26 C52 C53 -76(3) .
C27 C26 C52 C53 92(3) .
C31 C30 C54 C55 85(3) .
C29 C30 C54 C55 -88(3) .
C61 N9 C57 C58 3(3) .
Fe1 N9 C57 C58 -172.4(16) .
N9 C57 C58 C59 -5(3) .
C57 C58 C59 C60 3(4) .
C58 C59 C60 C61 -1(4) .
C57 N9 C61 C60 0(2) .
Fe1 N9 C61 C60 176.0(14) .
C57 N9 C61 C62 179.4(14) .
Fe1 N9 C61 C62 -4.2(17) .
C59 C60 C61 N9 -1(3) .
C59 C60 C61 C62 179.5(17) .
C63 N10 C62 C61 -175.5(12) .
Fe1 N10 C62 C61 -4.7(18) .
N9 C61 C62 N10 6(2) .
C60 C61 C62 N10 -174.3(17) .
C62 N10 C63 C64 87.0(19) .
Fe1 N10 C63 C64 -82.4(17) .
C62 N10 C63 C68 -98.6(17) .
Fe1 N10 C63 C68 91.9(15) .
C68 C63 C64 C65 2(3) .
N10 C63 C64 C65 175.9(17) .
C63 C64 C65 C66 2(3) .
C64 C65 C66 C67 -2(3) .
C64 C65 C66 C69 175.1(18) .
C65 C66 C67 C68 0(3) .
C69 C66 C67 C68 -177.3(16) .
C66 C67 C68 C63 3(3) .
C64 C63 C68 C67 -4(2) .
N10 C63 C68 C67 -178.1(14) .
C65 C66 C69 C70 -84(2) .
C67 C66 C69 C70 94(2) .
C65 C66 C69 C88 90(2) .
C67 C66 C69 C88 -92(2) .
C73 N13 C70 C69 -173.3(19) .
Ni2 N13 C70 C69 6(3) .
C73 N13 C70 C71 3(2) .
Ni2 N13 C70 C71 -177.3(14) .
C88 C69 C70 N13 8(3) .
C66 C69 C70 N13 -178.5(15) .
C88 C69 C70 C71 -168.3(19) .
C66 C69 C70 C71 5(3) .
N13 C70 C71 C72 -5(3) .
C69 C70 C71 C72 171.8(19) .
N13 C70 C71 C101 175(3) .
C69 C70 C71 C101 -8(4) .
C70 C71 C72 C73 4(3) .
C101 C71 C72 C73 -176(2) .
C70 C71 C72 C102 -170(2) .
C101 C71 C72 C102 10(4) .
C70 N13 C73 C74 -170(2) .
Ni2 N13 C73 C74 11(3) .
C70 N13 C73 C72 -1(2) .
Ni2 N13 C73 C72 180.0(15) .
C71 C72 C73 N13 -2(3) .
C102 C72 C73 N13 173(2) .
C71 C72 C73 C74 167(2) .
C102 C72 C73 C74 -18(4) .
N13 C73 C74 C75 5(4) .
C72 C73 C74 C75 -162(2) .
C78 N14 C75 C74 176(2) .
Ni2 N14 C75 C74 -1(3) .
C78 N14 C75 C76 2(2) .
Ni2 N14 C75 C76 -174.4(14) .
C73 C74 C75 N14 -10(4) .
C73 C74 C75 C76 162(2) .
N14 C75 C76 C77 2(3) .
C74 C75 C76 C77 -172(2) .
N14 C75 C76 C104 -175.9(19) .
C74 C75 C76 C104 11(4) .
C75 C76 C77 C78 -5(3) .
C104 C76 C77 C78 173(2) .
C75 C76 C77 C106 174(2) .
C104 C76 C77 C106 -8(4) .
C75 N14 C78 C79 171.4(19) .
Ni2 N14 C78 C79 -12(3) .
C75 N14 C78 C77 -5(2) .
Ni2 N14 C78 C77 171.4(13) .
C76 C77 C78 C79 -170(2) .
C106 C77 C78 C79 11(4) .
C76 C77 C78 N14 7(2) .
C106 C77 C78 N14 -173(2) .
N14 C78 C79 C80 -2(3) .
C77 C78 C79 C80 174.2(19) .
N14 C78 C79 C89 -176.9(15) .
C77 C78 C79 C89 -1(3) .
C78 C79 C80 N15 3(3) .
C89 C79 C80 N15 178.6(15) .
C78 C79 C80 C81 -166(2) .
C89 C79 C80 C81 9(3) .
C83 N15 C80 C79 -172.3(17) .
Ni2 N15 C80 C79 9(3) .
C83 N15 C80 C81 -1(2) .
Ni2 N15 C80 C81 -179.4(13) .
C79 C80 C81 C82 167(2) .
N15 C80 C81 C82 -3(2) .
C79 C80 C81 C107 -18(4) .
N15 C80 C81 C107 171.9(19) .
C80 C81 C82 C83 5(2) .
C107 C81 C82 C83 -170.1(19) .
C80 C81 C82 C108 175.2(19) .
C107 C81 C82 C108 0(3) .
C80 N15 C83 C84 -176(2) .
Ni2 N15 C83 C84 3(3) .
C80 N15 C83 C82 4(2) .
Ni2 N15 C83 C82 -177.0(13) .
C81 C82 C83 C84 174(2) .
C108 C82 C83 C84 4(4) .
C81 C82 C83 N15 -6(2) .
C108 C82 C83 N15 -176.2(18) .
N15 C83 C84 C85 17(4) .
C82 C83 C84 C85 -163(2) .
C88 N16 C85 C84 176(2) .
Ni2 N16 C85 C84 -1(3) .
C88 N16 C85 C86 -10(2) .
Ni2 N16 C85 C86 172.0(15) .
C83 C84 C85 N16 -18(4) .
C83 C84 C85 C86 170(3) .
N16 C85 C86 C87 16(3) .
C84 C85 C86 C87 -171(3) .
N16 C85 C86 C110 -171(2) .
C84 C85 C86 C110 2(4) .
C85 C86 C87 C88 -14(3) .
C110 C86 C87 C88 173(2) .
C85 C86 C87 C112 172(3) .
C110 C86 C87 C112 0(5) .
C85 N16 C88 C87 1(2) .
Ni2 N16 C88 C87 179.2(15) .
C85 N16 C88 C69 171.5(18) .
Ni2 N16 C88 C69 -11(3) .
C86 C87 C88 N16 8(3) .
C112 C87 C88 N16 -179(3) .
C86 C87 C88 C69 -161(2) .
C112 C87 C88 C69 12(4) .
C70 C69 C88 N16 -6(3) .
C66 C69 C88 N16 -179.2(15) .
C70 C69 C88 C87 163(2) .
C66 C69 C88 C87 -11(3) .
C78 C79 C89 C94 82(2) .
C80 C79 C89 C94 -94(2) .
C78 C79 C89 C90 -99(2) .
C80 C79 C89 C90 85(2) .
C94 C89 C90 C91 -5(3) .
C79 C89 C90 C91 176.4(16) .
C89 C90 C91 C92 4(3) .
C90 C91 C92 C93 -1(2) .
C90 C91 C92 N11 -179.2(15) .
C95 N11 C92 C91 -97.2(18) .
Fe1 N11 C92 C91 90.4(17) 2_655
C95 N11 C92 C93 84.8(18) .
Fe1 N11 C92 C93 -87.6(15) 2_655
C91 C92 C93 C94 0(2) .
N11 C92 C93 C94 178.2(15) .
C90 C89 C94 C93 3(3) .
C79 C89 C94 C93 -177.8(16) .
C92 C93 C94 C89 -1(3) .
C92 N11 C95 C96 -174.8(13) .
Fe1 N11 C95 C96 -1.4(19) 2_655
C100 N12 C96 C97 1(3) .
Fe1 N12 C96 C97 177.5(15) 2_655
C100 N12 C96 C95 177.4(15) .
Fe1 N12 C96 C95 -6.1(18) 2_655
N11 C95 C96 N12 5(2) .
N11 C95 C96 C97 -178.5(16) .
N12 C96 C97 C98 -4(3) .
C95 C96 C97 C98 -179.7(18) .
C96 C97 C98 C99 6(3) .
C97 C98 C99 C100 -5(3) .
C96 N12 C100 C99 0(3) .
Fe1 N12 C100 C99 -176.1(14) 2_655
C98 C99 C100 N12 2(3) .
C71 C72 C102 C103 86(4) .
C73 C72 C102 C103 -88(4) .
C71 C72 C102 C303 -88(4) .
C73 C72 C102 C303 99(4) .
C77 C76 C104 C305 88(4) .
C75 C76 C104 C305 -95(3) .
C77 C76 C104 C105 -104(4) .
C75 C76 C104 C105 73(4) .
C81 C82 C108 C109 -83(3) .
C83 C82 C108 C109 85(3) .
C87 C86 C110 C111 93(3) .
C85 C86 C110 C111 -78(3) .
C231 C200 C201 C202 -137.6 .
C205 C200 C201 C202 -1.5 .
C231 C200 C201 C216 0.8 .
C205 C200 C201 C216 137.0 .
C200 C201 C202 C203 -0.1 .
C216 C201 C202 C203 -143.4 .
C200 C201 C202 C239 142.5 .
C216 C201 C202 C239 -0.8 .
C239 C202 C203 C250 -0.7 .
C201 C202 C203 C250 137.8 .
C239 C202 C203 C204 -137.4 .
C201 C202 C203 C204 1.1 .
C202 C203 C204 C205 -0.5 .
C250 C203 C204 C205 -140.8 .
C202 C203 C204 C241 142.2 .
C250 C203 C204 C241 1.9 .
C203 C204 C205 C200 -1.2 .
C241 C204 C205 C200 -138.4 .
C203 C204 C205 C248 137.9 .
C241 C204 C205 C248 0.7 .
C201 C200 C205 C204 2.2 .
C231 C200 C205 C204 142.5 .
C201 C200 C205 C248 -141.0 .
C231 C200 C205 C248 -0.6 .
C211 C206 C207 C208 0.5 .
C252 C206 C207 C208 143.8 .
C211 C206 C207 C243 -142.1 .
C252 C206 C207 C243 1.2 .
C206 C207 C208 C209 -0.9 .
C243 C207 C208 C209 138.4 .
C206 C207 C208 C251 -138.7 .
C243 C207 C208 C251 0.5 .
C207 C208 C209 C210 0.7 .
C251 C208 C209 C210 143.1 .
C207 C208 C209 C232 -143.3 .
C251 C208 C209 C232 -0.9 .
C208 C209 C210 C213 -138.3 .
C232 C209 C210 C213 1.6 .
C208 C209 C210 C211 0.0 .
C232 C209 C210 C211 139.9 .
C207 C206 C211 C210 0.2 .
C252 C206 C211 C210 -139.2 .
C207 C206 C211 C230 137.4 .
C252 C206 C211 C230 -1.9 .
C209 C210 C211 C206 -0.4 .
C213 C210 C211 C206 142.1 .
C209 C210 C211 C230 -143.4 .
C213 C210 C211 C230 -0.9 .
C209 C210 C213 C238 -0.2 .
C211 C210 C213 C238 -141.7 .
C209 C210 C213 C222 141.4 .
C211 C210 C213 C222 -0.1 .
C247 C215 C216 C224 -0.9 .
C239 C215 C216 C224 -142.7 .
C247 C215 C216 C201 143.0 .
C239 C215 C216 C201 1.2 .
C200 C201 C216 C224 0.7 .
C202 C201 C216 C224 144.2 .
C200 C201 C216 C215 -143.7 .
C202 C201 C216 C215 -0.3 .
C238 C213 C222 C246 0.1 .
C210 C213 C222 C246 -142.2 .
C238 C213 C222 C230 143.4 .
C210 C213 C222 C230 1.0 .
C215 C216 C224 C226 1.2 .
C201 C216 C224 C226 -138.7 .
C215 C216 C224 C245 138.8 .
C201 C216 C224 C245 -1.1 .
C251 C217 C225 C235 0.4 .
C244 C217 C225 C235 143.2 .
C251 C217 C225 C247 -144.0 .
C244 C217 C225 C247 -1.3 .
C247 C219 C226 C234 -139.1 .
C244 C219 C226 C234 1.2 .
C247 C219 C226 C224 -0.8 .
C244 C219 C226 C224 139.6 .
C216 C224 C226 C219 -0.4 .
C245 C224 C226 C219 -142.8 .
C216 C224 C226 C234 142.3 .
C245 C224 C226 C234 -0.1 .
C250 C212 C228 C239 0.2 .
C258 C212 C228 C239 142.9 .
C250 C212 C228 C235 -142.9 .
C258 C212 C228 C235 -0.2 .
C246 C222 C230 C233 -0.4 .
C213 C222 C230 C233 -143.3 .
C246 C222 C230 C211 141.3 .
C213 C222 C230 C211 -1.6 .
C206 C211 C230 C233 0.6 .
C210 C211 C230 C233 142.7 .
C206 C211 C230 C222 -140.5 .
C210 C211 C230 C222 1.6 .
C201 C200 C231 C245 -2.1 .
C205 C200 C231 C245 -142.6 .
C201 C200 C231 C220 141.3 .
C205 C200 C231 C220 0.9 .
C257 C220 C231 C245 -0.5 .
C248 C220 C231 C245 143.5 .
C257 C220 C231 C200 -144.9 .
C248 C220 C231 C200 -0.8 .
C254 C227 C232 C249 0.9 .
C251 C227 C232 C249 -141.4 .
C254 C227 C232 C209 141.6 .
C251 C227 C232 C209 -0.7 .
C210 C209 C232 C249 -2.3 .
C208 C209 C232 C249 142.4 .
C210 C209 C232 C227 -143.7 .
C208 C209 C232 C227 1.0 .
C222 C230 C233 C229 0.2 .
C211 C230 C233 C229 -137.6 .
C222 C230 C233 C253 138.7 .
C211 C230 C233 C253 0.9 .
C237 C229 C233 C230 -1.1 .
C257 C229 C233 C230 142.8 .
C237 C229 C233 C253 -143.5 .
C257 C229 C233 C253 0.4 .
C219 C226 C234 C255 -0.6 .
C224 C226 C234 C255 -143.1 .
C219 C226 C234 C218 142.5 .
C224 C226 C234 C218 0.0 .
C256 C218 C234 C255 0.9 .
C245 C218 C234 C255 142.5 .
C256 C218 C234 C226 -141.5 .
C245 C218 C234 C226 0.1 .
C217 C225 C235 C228 -137.0 .
C247 C225 C235 C228 4.3 .
C217 C225 C235 C254 -0.9 .
C247 C225 C235 C254 140.3 .
C239 C228 C235 C225 -3.0 .
C212 C228 C235 C225 140.4 .
C239 C228 C235 C254 -143.2 .
C212 C228 C235 C254 0.2 .
C246 C223 C236 C238 0.0 .
C242 C223 C236 C238 -137.2 .
C246 C223 C236 C240 137.3 .
C242 C223 C236 C240 0.0 .
C233 C229 C237 C246 2.0 .
C257 C229 C237 C246 -137.3 .
C233 C229 C237 C214 138.2 .
C257 C229 C237 C214 -1.1 .
C248 C214 C237 C229 0.7 .
C242 C214 C237 C229 -141.6 .
C248 C214 C237 C246 141.5 .
C242 C214 C237 C246 -0.8 .
C210 C213 C238 C236 138.3 .
C222 C213 C238 C236 0.7 .
C210 C213 C238 C249 -0.4 .
C222 C213 C238 C249 -138.0 .
C223 C236 C238 C213 -0.8 .
C240 C236 C238 C213 -142.0 .
C223 C236 C238 C249 141.5 .
C240 C236 C238 C249 0.2 .
C212 C228 C239 C202 0.2 .
C235 C228 C239 C202 139.2 .
C212 C228 C239 C215 -137.7 .
C235 C228 C239 C215 1.3 .
C203 C202 C239 C228 0.1 .
C201 C202 C239 C228 -141.7 .
C203 C202 C239 C215 143.3 .
C201 C202 C239 C215 1.5 .
C216 C215 C239 C228 141.6 .
C247 C215 C239 C228 -1.0 .
C216 C215 C239 C202 -1.6 .
C247 C215 C239 C202 -144.3 .
C223 C236 C240 C259 0.1 .
C238 C236 C240 C259 142.0 .
C223 C236 C240 C221 -142.5 .
C238 C236 C240 C221 -0.6 .
C258 C221 C240 C259 1.1 .
C249 C221 C240 C259 -142.7 .
C258 C221 C240 C236 144.5 .
C249 C221 C240 C236 0.7 .
C205 C204 C241 C242 -1.0 .
C203 C204 C241 C242 -143.3 .
C205 C204 C241 C259 141.3 .
C203 C204 C241 C259 -1.1 .
C259 C241 C242 C214 -137.7 .
C204 C241 C242 C214 -0.2 .
C259 C241 C242 C223 1.9 .
C204 C241 C242 C223 139.4 .
C248 C214 C242 C241 1.8 .
C237 C214 C242 C241 143.5 .
C248 C214 C242 C223 -142.0 .
C237 C214 C242 C223 -0.3 .
C236 C223 C242 C241 -1.0 .
C246 C223 C242 C241 -142.6 .
C236 C223 C242 C214 142.9 .
C246 C223 C242 C214 1.3 .
C208 C207 C243 C244 -0.8 .
C206 C207 C243 C244 141.6 .
C208 C207 C243 C255 -143.3 .
C206 C207 C243 C255 -0.9 .
C255 C243 C244 C219 1.4 .
C207 C243 C244 C219 -136.6 .
C255 C243 C244 C217 137.5 .
C207 C243 C244 C217 -0.6 .
C226 C219 C244 C243 -1.6 .
C247 C219 C244 C243 143.0 .
C226 C219 C244 C217 -143.4 .
C247 C219 C244 C217 1.2 .
C225 C217 C244 C243 -141.5 .
C251 C217 C244 C243 2.2 .
C225 C217 C244 C219 0.0 .
C251 C217 C244 C219 143.8 .
C200 C231 C245 C218 138.3 .
C220 C231 C245 C218 -1.1 .
C200 C231 C245 C224 1.8 .
C220 C231 C245 C224 -137.6 .
C256 C218 C245 C231 0.7 .
C234 C218 C245 C231 -140.9 .
C256 C218 C245 C224 141.5 .
C234 C218 C245 C224 -0.1 .
C216 C224 C245 C231 -0.2 .
C226 C224 C245 C231 141.7 .
C216 C224 C245 C218 -141.8 .
C226 C224 C245 C218 0.1 .
C230 C222 C246 C223 -138.7 .
C213 C222 C246 C223 -0.9 .
C230 C222 C246 C237 1.3 .
C213 C222 C246 C237 139.1 .
C236 C223 C246 C222 0.8 .
C242 C223 C246 C222 142.3 .
C236 C223 C246 C237 -143.3 .
C242 C223 C246 C237 -1.8 .
C229 C237 C246 C222 -2.1 .
C214 C237 C246 C222 -142.8 .
C229 C237 C246 C223 142.3 .
C214 C237 C246 C223 1.6 .
C216 C215 C247 C219 -0.3 .
C239 C215 C247 C219 137.9 .
C216 C215 C247 C225 -135.8 .
C239 C215 C247 C225 2.4 .
C226 C219 C247 C215 1.1 .
C244 C219 C247 C215 -143.1 .
C226 C219 C247 C225 142.2 .
C244 C219 C247 C225 -2.0 .
C217 C225 C247 C215 142.1 .
C235 C225 C247 C215 -4.0 .
C217 C225 C247 C219 2.0 .
C235 C225 C247 C219 -144.1 .
C242 C214 C248 C220 136.9 .
C237 C214 C248 C220 -0.2 .
C242 C214 C248 C205 -2.1 .
C237 C214 C248 C205 -139.2 .
C257 C220 C248 C214 0.1 .
C231 C220 C248 C214 -143.4 .
C257 C220 C248 C205 143.9 .
C231 C220 C248 C205 0.4 .
C204 C205 C248 C214 0.9 .
C200 C205 C248 C214 144.6 .
C204 C205 C248 C220 -143.6 .
C200 C205 C248 C220 0.1 .
C227 C232 C249 C238 138.1 .
C209 C232 C249 C238 1.7 .
C227 C232 C249 C221 -1.2 .
C209 C232 C249 C221 -137.6 .
C213 C238 C249 C232 -0.3 .
C236 C238 C249 C232 -143.2 .
C213 C238 C249 C221 143.0 .
C236 C238 C249 C221 0.2 .
C258 C221 C249 C232 0.3 .
C240 C221 C249 C232 143.7 .
C258 C221 C249 C238 -144.0 .
C240 C221 C249 C238 -0.5 .
C228 C212 C250 C259 139.1 .
C258 C212 C250 C259 0.7 .
C228 C212 C250 C203 -0.9 .
C258 C212 C250 C203 -139.3 .
C202 C203 C250 C212 1.1 .
C204 C203 C250 C212 142.5 .
C202 C203 C250 C259 -143.3 .
C204 C203 C250 C259 -2.0 .
C225 C217 C251 C227 0.3 .
C244 C217 C251 C227 -139.5 .
C225 C217 C251 C208 137.3 .
C244 C217 C251 C208 -2.5 .
C254 C227 C251 C217 -0.4 .
C232 C227 C251 C217 142.0 .
C254 C227 C251 C208 -142.2 .
C232 C227 C251 C208 0.2 .
C207 C208 C251 C217 1.2 .
C209 C208 C251 C217 -141.0 .
C207 C208 C251 C227 142.6 .
C209 C208 C251 C227 0.5 .
C211 C206 C252 C253 1.7 .
C207 C206 C252 C253 -143.3 .
C211 C206 C252 C255 143.9 .
C207 C206 C252 C255 -1.0 .
C255 C252 C253 C233 -137.4 .
C206 C252 C253 C233 -0.2 .
C255 C252 C253 C256 1.0 .
C206 C252 C253 C256 138.3 .
C230 C233 C253 C252 -1.1 .
C229 C233 C253 C252 141.9 .
C230 C233 C253 C256 -143.8 .
C229 C233 C253 C256 -0.7 .
C251 C227 C254 C235 -0.1 .
C232 C227 C254 C235 -138.4 .
C251 C227 C254 C258 138.5 .
C232 C227 C254 C258 0.2 .
C225 C235 C254 C227 0.7 .
C228 C235 C254 C227 142.4 .
C225 C235 C254 C258 -141.7 .
C228 C235 C254 C258 -0.1 .
C226 C234 C255 C243 0.4 .
C218 C234 C255 C243 -137.8 .
C226 C234 C255 C252 138.0 .
C218 C234 C255 C252 -0.2 .
C244 C243 C255 C234 -0.8 .
C207 C243 C255 C234 142.4 .
C244 C243 C255 C252 -143.0 .
C207 C243 C255 C252 0.2 .
C253 C252 C255 C234 -0.8 .
C206 C252 C255 C234 -142.1 .
C253 C252 C255 C243 141.8 .
C206 C252 C255 C243 0.5 .
C245 C218 C256 C257 1.3 .
C234 C218 C256 C257 138.7 .
C245 C218 C256 C253 -138.0 .
C234 C218 C256 C253 -0.6 .
C252 C253 C256 C218 -0.3 .
C233 C253 C256 C218 143.5 .
C252 C253 C256 C257 -143.1 .
C233 C253 C256 C257 0.8 .
C248 C220 C257 C256 -137.3 .
C231 C220 C257 C256 2.6 .
C248 C220 C257 C229 -0.5 .
C231 C220 C257 C229 139.4 .
C218 C256 C257 C220 -3.0 .
C253 C256 C257 C220 140.2 .
C218 C256 C257 C229 -143.8 .
C253 C256 C257 C229 -0.6 .
C237 C229 C257 C220 1.0 .
C233 C229 C257 C220 -142.7 .
C237 C229 C257 C256 143.8 .
C233 C229 C257 C256 0.1 .
C249 C221 C258 C212 137.3 .
C240 C221 C258 C212 -1.5 .
C249 C221 C258 C254 0.8 .
C240 C221 C258 C254 -138.0 .
C250 C212 C258 C221 0.6 .
C228 C212 C258 C221 -141.5 .
C250 C212 C258 C254 142.2 .
C228 C212 C258 C254 0.1 .
C227 C254 C258 C221 -1.0 .
C235 C254 C258 C221 141.7 .
C227 C254 C258 C212 -142.7 .
C235 C254 C258 C212 0.0 .
C236 C240 C259 C241 0.7 .
C221 C240 C259 C241 139.1 .
C236 C240 C259 C250 -138.1 .
C221 C240 C259 C250 0.2 .
C242 C241 C259 C240 -1.8 .
C204 C241 C259 C240 -142.7 .
C242 C241 C259 C250 140.8 .
C204 C241 C259 C250 -0.1 .
C212 C250 C259 C240 -1.1 .
C203 C250 C259 C240 143.9 .
C212 C250 C259 C241 -143.7 .
C203 C250 C259 C241 1.3 .
N1B C1B C2B C3B -177.2 .
C6B C1B C2B C3B 0.0 .
C1B C2B C3B C4B 0.0 .
C2B C3B C4B C5B 0.0 .
C3B C4B C5B C6B 0.0 .
C4B C5B C6B C1B 0.0 .
N1B C1B C6B C5B 177.4 .
C2B C1B C6B C5B 0.0 .
C2B C1B N1B O1B 1.8 .
C6B C1B N1B O1B -175.5 .
C2B C1B N1B O2B -166.6 .
C6B C1B N1B O2B 16.1 .
N1A C1A C2A C3A -175.4 .
C6A C1A C2A C3A 0.0 .
C1A C2A C3A C4A 0.0 .
C2A C3A C4A C5A 0.0 .
C3A C4A C5A C6A 0.0 .
C4A C5A C6A C1A 0.0 .
N1A C1A C6A C5A 175.8 .
C2A C1A C6A C5A 0.0 .
C2A C1A N1A O1A -22.4 .
C6A C1A N1A O1A 162.0 .
C2A C1A N1A O2A -174.7 .
C6A C1A N1A O2A 9.7 .
C6E C1E C2E C3E 0.0 .
N1E C1E C2E C3E 179(81) .
C1E C2E C3E C4E 0.0 .
C2E C3E C4E C5E 0.0 .
C3E C4E C5E C6E 0.0 .
C2E C1E C6E C5E 0.0 .
N1E C1E C6E C5E -179.4 .
C4E C5E C6E C1E 0.0 .
C2E C1E N1E O1E 1.8 .
C6E C1E N1E O1E -178.8 .
C2E C1E N1E O2E -176.5 .
C6E C1E N1E O2E 2.9 .
C6C C1C C2C C3C 1.2 .
N1C C1C C2C C3C -177.3 .
C1C C2C C3C C4C -1.1 .
C2C C3C C4C C5C 0.0 .
C3C C4C C5C C6C 1.1 .
C2C C1C C6C C5C -0.2 .
N1C C1C C6C C5C 178.3 .
C4C C5C C6C C1C -1.0 .
C2C C1C N1C O2C -175.4 .
C6C C1C N1C O2C 6.1 .
C2C C1C N1C O1C 2.4 .
C6C C1C N1C O1C -176.1 .
